data_4028470
loop_
_publ_author_name
'Shin-ichiro Kato'
'Nobutaka Takahashi'
'Yosuke Nakamura'

_publ_section_title
;
 Hexadecadehydrodibenzo[20]-, Tetracosadehydrotribenzo[30]-, and
 Dotriacontadehydrotetrabenzo[40]annulenes: Syntheses, Characterizations,
 Electronic Properties, and Self-Associations
;
_journal_name_full 'Journal of Organic Chemistry'
_journal_page_first 7658
_journal_page_last 7663
_journal_paper_doi 10.1021/jo401200m
_journal_volume 78
_journal_year 2013
_chemical_formula_sum 'C86 H83.25 O6'
_chemical_formula_weight 1212.78
_chemical_name_systematic
; 
 ? 
;
_space_group_IT_number 2
_symmetry_cell_setting triclinic
_symmetry_space_group_name_Hall '-P 1'
_symmetry_space_group_name_H-M 'P -1'
_atom_sites_solution_hydrogens geom
_atom_sites_solution_primary direct
_atom_sites_solution_secondary difmap
_audit_creation_method SHELXL-97
_cell_angle_alpha 89.496(6)
_cell_angle_beta 77.803(5)
_cell_angle_gamma 64.751(5)
_cell_formula_units_Z 4
_cell_length_a 15.0672(3)
_cell_length_b 16.1877(3)
_cell_length_c 33.1869(6)
_cell_measurement_temperature 93(2)
_cell_volume 7125.5(4)
_computing_cell_refinement 'CrystalClear (Rigaku Inc., 2008)'
_computing_data_collection 'CrystalClear (Rigaku Inc., 2008)'
_computing_data_reduction 'CrystalClear (Rigaku Inc., 2008)'
_computing_structure_refinement 'SHELXL-97 (Sheldrick, 1997)'
_computing_structure_solution 'SHELXS-97 (Sheldrick, 1990)'
_diffrn_ambient_temperature 93(2)
_diffrn_measured_fraction_theta_full 0.983
_diffrn_measured_fraction_theta_max 0.983
_diffrn_radiation_monochromator graphite
_diffrn_radiation_source 'fine-focus sealed tube'
_diffrn_radiation_type CuK\a
_diffrn_radiation_wavelength 1.54187
_diffrn_reflns_av_R_equivalents 0.0614
_diffrn_reflns_av_sigmaI/netI 0.0762
_diffrn_reflns_limit_h_max 18
_diffrn_reflns_limit_h_min -18
_diffrn_reflns_limit_k_max 19
_diffrn_reflns_limit_k_min -19
_diffrn_reflns_limit_l_max 37
_diffrn_reflns_limit_l_min -39
_diffrn_reflns_number 85495
_diffrn_reflns_theta_full 68.00
_diffrn_reflns_theta_max 68.00
_diffrn_reflns_theta_min 3.03
_exptl_absorpt_coefficient_mu 0.539
_exptl_absorpt_correction_T_max 0.9684
_exptl_absorpt_correction_T_min 0.9480
_exptl_absorpt_correction_type multi-scan
_exptl_crystal_colour yellow
_exptl_crystal_density_diffrn 1.131
_exptl_crystal_description prism
_exptl_crystal_F_000 2589
_exptl_crystal_size_max 0.10
_exptl_crystal_size_mid 0.08
_exptl_crystal_size_min 0.06
_refine_diff_density_max 0.890
_refine_diff_density_min -0.602
_refine_diff_density_rms 0.060
_refine_ls_extinction_method none
_refine_ls_goodness_of_fit_ref 1.036
_refine_ls_hydrogen_treatment none
_refine_ls_matrix_type full
_refine_ls_number_parameters 1673
_refine_ls_number_reflns 25502
_refine_ls_number_restraints 9
_refine_ls_restrained_S_all 1.037
_refine_ls_R_factor_all 0.1341
_refine_ls_R_factor_gt 0.0864
_refine_ls_shift/su_max 0.001
_refine_ls_shift/su_mean 0.000
_refine_ls_structure_factor_coef Fsqd
_refine_ls_weighting_details 'calc w=1/[\s^2^(Fo^2^)+(0.1624P)^2^+0.0000P] where P=(Fo^2^+2Fc^2^)/3'
_refine_ls_weighting_scheme calc
_refine_ls_wR_factor_gt 0.2522
_refine_ls_wR_factor_ref 0.2877
_reflns_number_gt 13733
_reflns_number_total 25502
_reflns_threshold_expression >2sigma(I)
_cod_data_source_file jo401200m_si_002.cif
_cod_data_source_block shelxl
_cod_original_cell_volume 7125.5(2)
_cod_database_code 4028470

loop_
_symmetry_equiv_pos_as_xyz
'x, y, z'
'-x, -y, -z'

loop_
_atom_site_label
_atom_site_type_symbol
_atom_site_fract_x
_atom_site_fract_y
_atom_site_fract_z
_atom_site_U_iso_or_equiv
_atom_site_adp_type
_atom_site_occupancy
_atom_site_symmetry_multiplicity
_atom_site_calc_flag
_atom_site_refinement_flags
_atom_site_disorder_assembly
_atom_site_disorder_group
C1 C 0.87834(13) 0.12482(13) -0.03153(6) 0.0436(5) Uani 1 1 d . . .
C2 C 0.84128(13) 0.09347(12) 0.00515(6) 0.0416(5) Uani 1 1 d . . .
C3 C 0.86522(13) -0.00013(12) 0.00608(6) 0.0424(5) Uani 1 1 d . . .
H62 H 0.8401 -0.0216 0.0306 0.051 Uiso 1 1 calc R . .
C4 C 0.92415(13) -0.06115(12) -0.02767(6) 0.0425(5) Uani 1 1 d . . .
C5 C 0.96306(13) -0.03062(13) -0.06436(6) 0.0442(6) Uani 1 1 d . . .
C6 C 0.93957(13) 0.06151(13) -0.06565(6) 0.0456(6) Uani 1 1 d . . .
H63 H 0.9655 0.0823 -0.0902 0.055 Uiso 1 1 calc R . .
O1 O 0.95151(9) -0.15370(8) -0.02952(4) 0.0469(4) Uani 1 1 d . . .
C7 C 0.91506(14) -0.18779(12) 0.00756(6) 0.0444(6) Uani 1 1 d . . .
H1 H 0.8404 -0.1590 0.0148 0.053 Uiso 1 1 calc R . .
H2 H 0.9388 -0.1733 0.0310 0.053 Uiso 1 1 calc R . .
C8 C 0.95574(14) -0.29093(12) -0.00101(6) 0.0458(6) Uani 1 1 d . A .
H3 H 0.9266 -0.3043 -0.0228 0.055 Uiso 1 1 calc R . .
H4 H 1.0298 -0.3179 -0.0114 0.055 Uiso 1 1 calc R . .
C9 C 0.93052(17) -0.33471(14) 0.03761(7) 0.0638(7) Uani 1 1 d . . .
H5 H 0.8575 -0.3024 0.0504 0.077 Uiso 0.469(3) 1 calc PR A 1
H6 H 0.9681 -0.3301 0.0580 0.077 Uiso 0.469(3) 1 calc PR A 1
H7 H 0.9644 -0.4020 0.0306 0.077 Uiso 0.531(3) 1 calc PR A 2
H8 H 0.9617 -0.3211 0.0585 0.077 Uiso 0.531(3) 1 calc PR A 2
C10 C 0.8231(3) -0.3096(3) 0.05787(12) 0.0534(12) Uani 0.531(3) 1 d P A 2
H9 H 0.8199 -0.3431 0.0825 0.080 Uiso 0.531(3) 1 calc PR A 2
H10 H 0.7910 -0.3257 0.0384 0.080 Uiso 0.531(3) 1 calc PR A 2
H11 H 0.7878 -0.2435 0.0660 0.080 Uiso 0.531(3) 1 calc PR A 2
C11 C 0.9593(4) -0.4347(3) 0.02578(18) 0.0788(18) Uani 0.469(3) 1 d P A 1
H12 H 0.9443 -0.4639 0.0506 0.118 Uiso 0.469(3) 1 calc PR A 1
H13 H 1.0316 -0.4661 0.0129 0.118 Uiso 0.469(3) 1 calc PR A 1
H14 H 0.9207 -0.4387 0.0061 0.118 Uiso 0.469(3) 1 calc PR A 1
O2 O 1.01980(9) -0.09604(8) -0.09614(4) 0.0477(4) Uani 1 1 d . . .
C12 C 1.07509(16) -0.07218(13) -0.13178(6) 0.0559(7) Uani 1 1 d . . .
H15 H 1.1243 -0.0540 -0.1236 0.067 Uiso 1 1 calc R . .
H16 H 1.0283 -0.0203 -0.1441 0.067 Uiso 1 1 calc R . .
C13 C 1.12878(15) -0.15570(13) -0.16231(6) 0.0530(6) Uani 1 1 d . . .
H17 H 1.0784 -0.1706 -0.1714 0.064 Uiso 1 1 calc R . .
H18 H 1.1700 -0.2084 -0.1486 0.064 Uiso 1 1 calc R . .
C14 C 1.19668(19) -0.14148(15) -0.20005(7) 0.0771(9) Uani 1 1 d . . .
H19 H 1.2504 -0.1314 -0.1912 0.093 Uiso 1 1 calc R . .
H20 H 1.1565 -0.0859 -0.2125 0.093 Uiso 1 1 calc R . .
C15 C 1.24535(19) -0.22469(16) -0.23287(8) 0.0843(9) Uani 1 1 d . . .
H21 H 1.2840 -0.2800 -0.2205 0.126 Uiso 1 1 calc R . .
H22 H 1.2905 -0.2142 -0.2561 0.126 Uiso 1 1 calc R . .
H23 H 1.1925 -0.2326 -0.2429 0.126 Uiso 1 1 calc R . .
C16 C 0.78022(13) 0.15596(12) 0.04042(6) 0.0431(6) Uani 1 1 d . . .
C17 C 0.72836(14) 0.20994(13) 0.06987(6) 0.0489(6) Uani 1 1 d . . .
C18 C 0.66893(14) 0.27146(14) 0.10370(6) 0.0516(6) Uani 1 1 d . . .
C19 C 0.61748(14) 0.32420(14) 0.13370(6) 0.0507(6) Uani 1 1 d . . .
C20 C 0.55895(14) 0.38359(14) 0.16817(6) 0.0539(6) Uani 1 1 d . . .
C21 C 0.50818(13) 0.43535(13) 0.19865(6) 0.0492(6) Uani 1 1 d . . .
C22 C 0.45236(13) 0.49442(13) 0.23287(6) 0.0473(6) Uani 1 1 d . . .
C23 C 0.40491(13) 0.54733(13) 0.26315(6) 0.0445(5) Uani 1 1 d . . .
C24 C 0.34764(12) 0.60870(13) 0.29945(6) 0.0411(5) Uani 1 1 d . . .
C25 C 0.30803(12) 0.57830(13) 0.33528(6) 0.0418(5) Uani 1 1 d . . .
H64 H 0.3191 0.5160 0.3353 0.050 Uiso 1 1 calc R . .
C26 C 0.25329(13) 0.63702(13) 0.37040(6) 0.0455(6) Uani 1 1 d . . .
C27 C 0.23700(15) 0.73034(14) 0.37056(7) 0.0536(7) Uani 1 1 d . . .
C28 C 0.27540(14) 0.76102(14) 0.33553(7) 0.0542(7) Uani 1 1 d . . .
H65 H 0.2644 0.8234 0.3357 0.065 Uiso 1 1 calc R . .
C29 C 0.33096(13) 0.70120(13) 0.29933(6) 0.0453(6) Uani 1 1 d . . .
O3 O 0.21284(9) 0.61331(9) 0.40659(4) 0.0506(4) Uani 1 1 d . . .
C30 C 0.23742(14) 0.51786(13) 0.40935(6) 0.0498(6) Uani 1 1 d . . .
H66 H 0.3112 0.4815 0.4051 0.060 Uiso 1 1 calc R . .
H67 H 0.2141 0.4951 0.3880 0.060 Uiso 1 1 calc R . .
C31 C 0.18442(15) 0.50954(14) 0.45222(6) 0.0542(6) Uani 1 1 d . . .
H68 H 0.1106 0.5400 0.4549 0.065 Uiso 1 1 calc R . .
H69 H 0.2007 0.5407 0.4732 0.065 Uiso 1 1 calc R . .
C32 C 0.21728(16) 0.40859(15) 0.46011(7) 0.0616(7) Uani 1 1 d . . .
H70 H 0.2069 0.3765 0.4376 0.074 Uiso 1 1 calc R . .
H71 H 0.2901 0.3797 0.4597 0.074 Uiso 1 1 calc R . .
C33 C 0.15844(18) 0.39742(16) 0.50161(7) 0.0738(8) Uani 1 1 d . . .
H72 H 0.1689 0.4289 0.5240 0.111 Uiso 1 1 calc R . .
H73 H 0.1822 0.3321 0.5057 0.111 Uiso 1 1 calc R . .
H74 H 0.0865 0.4241 0.5018 0.111 Uiso 1 1 calc R . .
O4 O 0.18463(12) 0.78110(10) 0.40690(5) 0.0785(6) Uani 1 1 d . C .
C34 C 0.1800(2) 0.87207(17) 0.41093(10) 0.1157(13) Uani 1 1 d DU . .
H190 H 0.1728 0.8872 0.4406 0.139 Uiso 0.50 1 calc PR B 1
H191 H 0.2465 0.8676 0.3962 0.139 Uiso 0.50 1 calc PR B 1
H192 H 0.1624 0.9052 0.3864 0.139 Uiso 0.50 1 calc PR B 2
H193 H 0.2454 0.8686 0.4140 0.139 Uiso 0.50 1 calc PR B 2
C35 C 0.0922(5) 0.9228(5) 0.45244(19) 0.125(2) Uiso 0.50 1 d PDU C 2
C36 C 0.1468(4) 0.8813(4) 0.47631(15) 0.0821(16) Uiso 0.50 1 d PDU C 2
C37 C 0.0733(6) 0.9384(6) 0.5218(2) 0.168(4) Uiso 0.50 1 d PDU C 2
C38 C 0.1128(4) 0.9413(4) 0.3986(3) 0.122(3) Uani 0.50 1 d P C 1
H194 H 0.0463 0.9487 0.4148 0.146 Uiso 0.50 1 calc PR C 1
H195 H 0.1166 0.9245 0.3694 0.146 Uiso 0.50 1 calc PR C 1
C39 C 0.1127(5) 1.0384(4) 0.4003(2) 0.114(3) Uani 0.50 1 d P C 1
H196 H 0.1336 1.0480 0.4256 0.137 Uiso 0.50 1 calc PR C 1
H197 H 0.0436 1.0866 0.4018 0.137 Uiso 0.50 1 calc PR C 1
C40 C 0.1866(5) 1.0470(5) 0.3610(2) 0.132(3) Uani 0.50 1 d P C 1
H198 H 0.2532 0.9950 0.3576 0.198 Uiso 0.50 1 calc PR C 1
H199 H 0.1926 1.1044 0.3646 0.198 Uiso 0.50 1 calc PR C 1
H200 H 0.1602 1.0471 0.3364 0.198 Uiso 0.50 1 calc PR C 1
C41 C 0.37176(13) 0.73261(13) 0.26285(6) 0.0483(6) Uani 1 1 d . . .
C42 C 0.40853(14) 0.75457(14) 0.23120(6) 0.0513(6) Uani 1 1 d . . .
C43 C 0.44706(14) 0.77848(13) 0.19430(7) 0.0506(6) Uani 1 1 d . . .
C44 C 0.47907(13) 0.80078(13) 0.16165(6) 0.0487(6) Uani 1 1 d . . .
C45 C 0.51319(13) 0.82900(13) 0.12560(6) 0.0474(6) Uani 1 1 d . . .
C46 C 0.54181(14) 0.85884(13) 0.09458(6) 0.0493(6) Uani 1 1 d . . .
C47 C 0.57398(13) 0.89506(12) 0.06016(6) 0.0455(6) Uani 1 1 d . . .
C48 C 0.60138(13) 0.92824(13) 0.03015(6) 0.0454(6) Uani 1 1 d . . .
C49 C 0.63478(13) 0.96508(12) -0.00592(6) 0.0425(5) Uani 1 1 d . . .
C50 C 0.61199(12) 1.05857(12) -0.00540(6) 0.0440(5) Uani 1 1 d . . .
H24 H 0.5736 1.0978 0.0192 0.053 Uiso 1 1 calc R . .
C51 C 0.64430(13) 1.09408(13) -0.03987(6) 0.0472(6) Uani 1 1 d . . .
C52 C 0.70530(13) 1.03611(13) -0.07675(6) 0.0460(6) Uani 1 1 d . . .
C53 C 0.72565(13) 0.94449(13) -0.07744(6) 0.0476(6) Uani 1 1 d . . .
H25 H 0.7641 0.9054 -0.1021 0.057 Uiso 1 1 calc R . .
C54 C 0.69098(13) 0.90769(12) -0.04257(6) 0.0407(5) Uani 1 1 d . . .
O5 O 0.62288(9) 1.18483(8) -0.04202(4) 0.0536(4) Uani 1 1 d . . .
C55 C 0.55088(16) 1.24809(13) -0.00702(7) 0.0569(7) Uani 1 1 d . . .
H26 H 0.5773 1.2333 0.0183 0.068 Uiso 1 1 calc R . .
H27 H 0.4863 1.2431 -0.0022 0.068 Uiso 1 1 calc R . .
C56 C 0.53491(15) 1.34260(13) -0.01674(7) 0.0597(7) Uani 1 1 d . . .
H28 H 0.6012 1.3445 -0.0238 0.072 Uiso 1 1 calc R . .
H29 H 0.4942 1.3852 0.0084 0.072 Uiso 1 1 calc R . .
C57 C 0.48250(15) 1.37657(13) -0.05220(7) 0.0561(7) Uani 1 1 d . . .
H30 H 0.4153 1.3765 -0.0451 0.067 Uiso 1 1 calc R . .
H31 H 0.5225 1.3342 -0.0774 0.067 Uiso 1 1 calc R . .
C58 C 0.47004(16) 1.47314(14) -0.06093(8) 0.0688(8) Uani 1 1 d . . .
H32 H 0.4244 1.5164 -0.0370 0.103 Uiso 1 1 calc R . .
H33 H 0.4418 1.4906 -0.0854 0.103 Uiso 1 1 calc R . .
H34 H 0.5359 1.4744 -0.0660 0.103 Uiso 1 1 calc R . .
O6 O 0.73773(10) 1.07717(9) -0.10775(5) 0.0612(5) Uani 1 1 d . . .
C59 C 0.81931(19) 1.02491(19) -0.14080(8) 0.0879(10) Uani 1 1 d . . .
H35 H 0.8643 1.0557 -0.1475 0.105 Uiso 1 1 calc R . .
H36 H 0.8585 0.9640 -0.1319 0.105 Uiso 1 1 calc R . .
C60 C 0.78908(18) 1.01272(19) -0.17669(8) 0.0878(10) Uani 1 1 d . . .
H37 H 0.7439 1.0736 -0.1838 0.105 Uiso 1 1 calc R . .
H38 H 0.7498 0.9765 -0.1706 0.105 Uiso 1 1 calc R . .
C61 C 0.87795(18) 0.96357(18) -0.21511(8) 0.0774(9) Uani 1 1 d . . .
H39 H 0.9187 0.9986 -0.2207 0.093 Uiso 1 1 calc R . .
H40 H 0.9219 0.9017 -0.2085 0.093 Uiso 1 1 calc R . .
C62 C 0.84438(18) 0.95442(18) -0.25271(8) 0.0793(9) Uani 1 1 d . . .
H41 H 0.7967 0.9271 -0.2464 0.119 Uiso 1 1 calc R . .
H42 H 0.9028 0.9150 -0.2744 0.119 Uiso 1 1 calc R . .
H43 H 0.8113 1.0151 -0.2624 0.119 Uiso 1 1 calc R . .
C63 C 0.71093(13) 0.81275(13) -0.04335(6) 0.0440(6) Uani 1 1 d . . .
C64 C 0.72526(14) 0.73396(13) -0.04289(6) 0.0458(6) Uani 1 1 d . . .
C65 C 0.74362(14) 0.64424(14) -0.04219(6) 0.0501(6) Uani 1 1 d . . .
C66 C 0.75982(14) 0.56372(14) -0.04061(6) 0.0505(6) Uani 1 1 d . . .
C67 C 0.78088(14) 0.47400(13) -0.03897(6) 0.0478(6) Uani 1 1 d . . .
C68 C 0.80173(13) 0.39280(13) -0.03685(6) 0.0465(6) Uani 1 1 d . . .
C69 C 0.82824(14) 0.30075(13) -0.03468(6) 0.0457(6) Uani 1 1 d . . .
C70 C 0.85208(13) 0.22011(13) -0.03333(6) 0.0431(6) Uani 1 1 d . . .
C71 C 0.80757(13) 0.52253(13) 0.34396(6) 0.0466(6) Uani 1 1 d . . .
C72 C 0.84928(13) 0.54838(12) 0.30709(6) 0.0440(6) Uani 1 1 d . . .
H98 H 0.8878 0.5037 0.2842 0.053 Uiso 1 1 calc R . .
C73 C 0.83518(13) 0.63786(12) 0.30353(6) 0.0410(5) Uani 1 1 d . . .
C74 C 0.77848(13) 0.70434(13) 0.33826(6) 0.0437(6) Uani 1 1 d . . .
C75 C 0.73912(13) 0.67789(13) 0.37451(6) 0.0469(6) Uani 1 1 d . . .
H99 H 0.7022 0.7219 0.3977 0.056 Uiso 1 1 calc R . .
C76 C 0.75243(13) 0.58668(13) 0.37789(6) 0.0467(6) Uani 1 1 d . . .
O7 O 0.87159(8) 0.66858(8) 0.26877(4) 0.0416(4) Uani 1 1 d . . .
C77 C 0.91408(14) 0.60631(13) 0.23192(6) 0.0438(6) Uani 1 1 d . . .
H100 H 0.8651 0.5843 0.2268 0.053 Uiso 1 1 calc R . .
H101 H 0.9757 0.5526 0.2351 0.053 Uiso 1 1 calc R . .
C78 C 0.93928(14) 0.65694(13) 0.19632(6) 0.0454(6) Uani 1 1 d . . .
H102 H 1.0058 0.6556 0.1958 0.054 Uiso 1 1 calc R . .
H103 H 0.8887 0.7219 0.2012 0.054 Uiso 1 1 calc R . .
C79 C 0.94219(16) 0.61824(15) 0.15427(7) 0.0619(7) Uani 1 1 d . . .
H104 H 0.8755 0.6201 0.1547 0.074 Uiso 1 1 calc R . .
H105 H 0.9542 0.6581 0.1331 0.074 Uiso 1 1 calc R . .
C80 C 1.02097(17) 0.52231(15) 0.14182(8) 0.0712(8) Uani 1 1 d . . .
H106 H 1.0879 0.5208 0.1382 0.107 Uiso 1 1 calc R . .
H107 H 1.0146 0.5002 0.1157 0.107 Uiso 1 1 calc R . .
H108 H 1.0122 0.4829 0.1634 0.107 Uiso 1 1 calc R . .
O8 O 0.76817(9) 0.79079(8) 0.33216(4) 0.0451(4) Uani 1 1 d . . .
C81 C 0.70935(15) 0.86015(13) 0.36675(6) 0.0498(6) Uani 1 1 d . . .
H109 H 0.7414 0.8444 0.3906 0.060 Uiso 1 1 calc R . .
H110 H 0.6404 0.8643 0.3753 0.060 Uiso 1 1 calc R . .
C82 C 0.70519(14) 0.95036(13) 0.35246(6) 0.0518(6) Uani 1 1 d . . .
H111 H 0.6723 0.9973 0.3765 0.062 Uiso 1 1 calc R . .
H112 H 0.7750 0.9434 0.3425 0.062 Uiso 1 1 calc R . .
C83 C 0.64937(15) 0.98440(13) 0.31850(7) 0.0541(6) Uani 1 1 d . . .
H113 H 0.5784 0.9951 0.3290 0.065 Uiso 1 1 calc R . .
H114 H 0.6797 0.9361 0.2951 0.065 Uiso 1 1 calc R . .
C84 C 0.65113(16) 1.07298(14) 0.30267(8) 0.0676(8) Uani 1 1 d . . .
H115 H 0.6148 1.1229 0.3249 0.101 Uiso 1 1 calc R . .
H116 H 0.6186 1.0886 0.2793 0.101 Uiso 1 1 calc R . .
H117 H 0.7211 1.0641 0.2937 0.101 Uiso 1 1 calc R . .
C85 C 0.71090(14) 0.56052(14) 0.41598(6) 0.0530(6) Uani 1 1 d . . .
C86 C 0.67703(15) 0.53725(15) 0.44760(7) 0.0576(7) Uani 1 1 d . . .
C87 C 0.63913(15) 0.51019(15) 0.48359(7) 0.0618(7) Uani 1 1 d . . .
C88 C 0.60726(15) 0.48542(16) 0.51590(7) 0.0609(7) Uani 1 1 d . . .
C89 C 0.57236(15) 0.45536(15) 0.55161(6) 0.0597(7) Uani 1 1 d . . .
C90 C 0.54249(15) 0.42507(14) 0.58214(6) 0.0540(6) Uani 1 1 d . . .
C91 C 0.51037(14) 0.38953(13) 0.61634(6) 0.0497(6) Uani 1 1 d . . .
C92 C 0.47818(13) 0.36053(13) 0.64693(6) 0.0452(6) Uani 1 1 d . . .
C93 C 0.44004(13) 0.32731(12) 0.68352(6) 0.0408(5) Uani 1 1 d . . .
C94 C 0.38597(12) 0.38709(13) 0.71943(5) 0.0409(5) Uani 1 1 d . . .
H118 H 0.3759 0.4492 0.7193 0.049 Uiso 1 1 calc R . .
C95 C 0.34724(12) 0.35773(12) 0.75483(5) 0.0366(5) Uani 1 1 d . . .
C96 C 0.35975(12) 0.26560(12) 0.75494(5) 0.0382(5) Uani 1 1 d . . .
C97 C 0.41398(13) 0.20548(13) 0.71972(6) 0.0422(5) Uani 1 1 d . . .
H119 H 0.4230 0.1437 0.7197 0.051 Uiso 1 1 calc R . .
C98 C 0.45573(13) 0.23548(12) 0.68394(6) 0.0410(5) Uani 1 1 d . . .
O9 O 0.29428(9) 0.40927(8) 0.79105(4) 0.0427(4) Uani 1 1 d . . .
C99 C 0.29100(14) 0.49915(12) 0.79577(6) 0.0480(6) Uani 1 1 d . . .
H120 H 0.2558 0.5389 0.7759 0.058 Uiso 1 1 calc R . .
H121 H 0.3601 0.4947 0.7908 0.058 Uiso 1 1 calc R . .
C100 C 0.23473(14) 0.53764(14) 0.83943(6) 0.0493(6) Uani 1 1 d . . .
H122 H 0.1659 0.5419 0.8433 0.059 Uiso 1 1 calc R . .
H123 H 0.2281 0.6008 0.8432 0.059 Uiso 1 1 calc R . .
C101 C 0.28183(16) 0.48374(15) 0.87271(6) 0.0575(7) Uani 1 1 d . . .
H124 H 0.3517 0.4771 0.8686 0.069 Uiso 1 1 calc R . .
H125 H 0.2850 0.4216 0.8703 0.069 Uiso 1 1 calc R . .
C102 C 0.22197(17) 0.53054(17) 0.91607(7) 0.0700(8) Uani 1 1 d . . .
H126 H 0.2253 0.5891 0.9196 0.105 Uiso 1 1 calc R . .
H127 H 0.2508 0.4908 0.9369 0.105 Uiso 1 1 calc R . .
H128 H 0.1515 0.5416 0.9194 0.105 Uiso 1 1 calc R . .
O10 O 0.31654(8) 0.24394(8) 0.79079(4) 0.0406(4) Uani 1 1 d . . .
C103 C 0.32846(14) 0.15127(12) 0.79254(6) 0.0429(5) Uani 1 1 d . . .
H129 H 0.4008 0.1078 0.7852 0.051 Uiso 1 1 calc R . .
H130 H 0.2945 0.1375 0.7728 0.051 Uiso 1 1 calc R . .
C104 C 0.28127(13) 0.14258(12) 0.83640(6) 0.0428(5) Uani 1 1 d . . .
H131 H 0.2091 0.1866 0.8433 0.051 Uiso 1 1 calc R . .
H132 H 0.3147 0.1583 0.8558 0.051 Uiso 1 1 calc R . .
C105 C 0.29115(14) 0.04470(13) 0.84179(6) 0.0464(6) Uani 1 1 d . . .
H133 H 0.2516 0.0316 0.8246 0.056 Uiso 1 1 calc R . .
H134 H 0.3627 0.0003 0.8319 0.056 Uiso 1 1 calc R . .
C106 C 0.25454(15) 0.03177(14) 0.88641(6) 0.0573(6) Uani 1 1 d . . .
H135 H 0.2932 0.0450 0.9036 0.086 Uiso 1 1 calc R . .
H136 H 0.2638 -0.0317 0.8885 0.086 Uiso 1 1 calc R . .
H137 H 0.1829 0.0736 0.8960 0.086 Uiso 1 1 calc R . .
C107 C 0.51534(14) 0.17079(13) 0.64874(6) 0.0507(6) Uani 1 1 d . . .
C108 C 0.56704(15) 0.11514(13) 0.61944(6) 0.0548(6) Uani 1 1 d . . .
C109 C 0.62761(16) 0.05232(14) 0.58652(7) 0.0608(7) Uani 1 1 d . . .
C110 C 0.68236(17) -0.00250(15) 0.55740(6) 0.0618(7) Uani 1 1 d . . .
C111 C 0.74477(17) -0.06351(14) 0.52488(7) 0.0600(7) Uani 1 1 d . . .
C112 C 0.79950(16) -0.11726(14) 0.49469(6) 0.0564(7) Uani 1 1 d . . .
C113 C 0.85695(15) -0.17659(14) 0.46064(6) 0.0530(6) Uani 1 1 d . . .
C114 C 0.90641(14) -0.22857(13) 0.42981(6) 0.0487(6) Uani 1 1 d . . .
C115 C 0.96131(14) -0.29004(13) 0.39385(6) 0.0439(6) Uani 1 1 d . . .
C116 C 0.97926(14) -0.38275(13) 0.39476(6) 0.0461(6) Uani 1 1 d . . .
H138 H 0.9539 -0.4032 0.4195 0.055 Uiso 1 1 calc R . .
C117 C 1.03322(13) -0.44440(13) 0.36019(6) 0.0432(6) Uani 1 1 d . . .
C118 C 1.07080(13) -0.41350(13) 0.32307(6) 0.0440(6) Uani 1 1 d . . .
C119 C 1.05231(13) -0.32291(13) 0.32179(6) 0.0445(6) Uani 1 1 d . . .
H139 H 1.0764 -0.3024 0.2968 0.053 Uiso 1 1 calc R . .
C120 C 0.99847(13) -0.26053(12) 0.35681(6) 0.0426(6) Uani 1 1 d . . .
O11 O 1.05598(10) -0.53493(8) 0.35883(4) 0.0500(4) Uani 1 1 d . . .
C121 C 1.02007(16) -0.56850(13) 0.39634(6) 0.0532(6) Uani 1 1 d . . .
H75 H 0.9455 -0.5405 0.4034 0.064 Uiso 1 1 calc R . .
H76 H 1.0430 -0.5521 0.4196 0.064 Uiso 1 1 calc R . .
C122 C 1.06115(19) -0.67017(14) 0.38918(7) 0.0676(8) Uani 1 1 d . D .
H77 H 1.1352 -0.6966 0.3786 0.081 Uiso 1 1 calc R . .
H78 H 1.0321 -0.6854 0.3678 0.081 Uiso 1 1 calc R . .
C123 C 1.0371(3) -0.71328(18) 0.42889(10) 0.1131(13) Uani 1 1 d . . .
H79 H 1.0738 -0.7805 0.4221 0.136 Uiso 0.474(4) 1 calc PR D 1
H80 H 1.0691 -0.6976 0.4489 0.136 Uiso 0.474(4) 1 calc PR D 1
H81 H 0.9652 -0.6783 0.4429 0.136 Uiso 0.526(4) 1 calc PR D 2
H82 H 1.0783 -0.7105 0.4480 0.136 Uiso 0.526(4) 1 calc PR D 2
C124 C 0.9492(4) -0.6973(4) 0.44837(19) 0.093(2) Uani 0.474(4) 1 d P D 1
H83 H 0.9163 -0.7170 0.4305 0.139 Uiso 0.474(4) 1 calc PR D 1
H84 H 0.9103 -0.6315 0.4567 0.139 Uiso 0.474(4) 1 calc PR D 1
H85 H 0.9526 -0.7312 0.4731 0.139 Uiso 0.474(4) 1 calc PR D 1
C125 C 1.0598(4) -0.8143(3) 0.41856(17) 0.0865(17) Uani 0.526(4) 1 d P D 2
H86 H 1.0395 -0.8397 0.4439 0.130 Uiso 0.526(4) 1 calc PR D 2
H87 H 1.1322 -0.8500 0.4069 0.130 Uiso 0.526(4) 1 calc PR D 2
H88 H 1.0221 -0.8172 0.3983 0.130 Uiso 0.526(4) 1 calc PR D 2
O12 O 1.12317(9) -0.47842(9) 0.29050(4) 0.0495(4) Uani 1 1 d . . .
C126 C 1.16327(14) -0.44787(14) 0.25286(6) 0.0490(6) Uani 1 1 d . . .
H89 H 1.2105 -0.4237 0.2581 0.059 Uiso 1 1 calc R . .
H90 H 1.1077 -0.3981 0.2434 0.059 Uiso 1 1 calc R . .
C127 C 1.21781(15) -0.52803(14) 0.21999(6) 0.0513(6) Uani 1 1 d . . .
H91 H 1.1709 -0.5533 0.2155 0.062 Uiso 1 1 calc R . .
H92 H 1.2742 -0.5770 0.2294 0.062 Uiso 1 1 calc R . .
C128 C 1.25849(15) -0.49773(14) 0.17960(6) 0.0529(7) Uani 1 1 d . . .
H93 H 1.3059 -0.4732 0.1842 0.063 Uiso 1 1 calc R . .
H94 H 1.2020 -0.4476 0.1708 0.063 Uiso 1 1 calc R . .
C129 C 1.31312(16) -0.57674(15) 0.14482(7) 0.0625(8) Uani 1 1 d . . .
H95 H 1.3709 -0.6254 0.1529 0.094 Uiso 1 1 calc R . .
H96 H 1.3367 -0.5538 0.1193 0.094 Uiso 1 1 calc R . .
H97 H 1.2665 -0.6013 0.1401 0.094 Uiso 1 1 calc R . .
C130 C 0.97907(14) -0.16640(14) 0.35479(6) 0.0487(6) Uani 1 1 d . . .
C131 C 0.96156(15) -0.08638(14) 0.35174(7) 0.0540(7) Uani 1 1 d . . .
C132 C 0.93682(15) 0.00374(14) 0.34872(7) 0.0558(7) Uani 1 1 d . . .
C133 C 0.91323(16) 0.08561(15) 0.34613(7) 0.0620(7) Uani 1 1 d . . .
C134 C 0.88784(16) 0.17571(14) 0.34442(7) 0.0597(7) Uani 1 1 d . . .
C135 C 0.86550(15) 0.25710(15) 0.34447(7) 0.0591(7) Uani 1 1 d . . .
C136 C 0.84120(15) 0.34941(14) 0.34491(7) 0.0551(6) Uani 1 1 d . . .
C137 C 0.82384(14) 0.42936(14) 0.34526(6) 0.0508(6) Uani 1 1 d . . .
C138 C 0.59755(17) -0.06446(16) 0.72427(7) 0.0709(8) Uani 1 1 d . . .
H160 H 0.5941 -0.0027 0.7252 0.106 Uiso 1 1 calc R . .
H161 H 0.5482 -0.0658 0.7095 0.106 Uiso 1 1 calc R . .
H162 H 0.6654 -0.1084 0.7098 0.106 Uiso 1 1 calc R . .
C139 C 0.57429(15) -0.08981(14) 0.76768(7) 0.0561(7) Uani 1 1 d . . .
C140 C 0.58532(15) -0.04689(15) 0.80073(7) 0.0590(7) Uani 1 1 d . . .
H163 H 0.6053 0.0013 0.7961 0.071 Uiso 1 1 calc R . .
C141 C 0.56785(14) -0.07271(15) 0.84061(7) 0.0584(7) Uani 1 1 d . . .
H164 H 0.5771 -0.0425 0.8627 0.070 Uiso 1 1 calc R . .
C142 C 0.53714(14) -0.14178(14) 0.84871(7) 0.0521(6) Uani 1 1 d . . .
C143 C 0.52423(15) -0.18401(15) 0.81544(7) 0.0561(7) Uani 1 1 d . . .
H165 H 0.5019 -0.2307 0.8201 0.067 Uiso 1 1 calc R . .
C144 C 0.54328(15) -0.15913(14) 0.77621(7) 0.0570(7) Uani 1 1 d . . .
H166 H 0.5351 -0.1901 0.7541 0.068 Uiso 1 1 calc R . .
C145 C 0.51637(17) -0.16812(17) 0.89205(7) 0.0683(8) Uani 1 1 d . . .
H167 H 0.5484 -0.1458 0.9093 0.102 Uiso 1 1 calc R . .
H168 H 0.5437 -0.2351 0.8915 0.102 Uiso 1 1 calc R . .
H169 H 0.4434 -0.1407 0.9036 0.102 Uiso 1 1 calc R . .
C146 C 1.28425(17) 0.69447(17) 0.13019(8) 0.0738(9) Uani 1 1 d . . .
H140 H 1.2777 0.6519 0.1115 0.111 Uiso 1 1 calc R . .
H141 H 1.3366 0.6600 0.1450 0.111 Uiso 1 1 calc R . .
H142 H 1.3028 0.7380 0.1141 0.111 Uiso 1 1 calc R . .
C147 C 1.18537(15) 0.74593(14) 0.16083(7) 0.0567(7) Uani 1 1 d . . .
C148 C 1.09462(14) 0.77865(13) 0.14862(6) 0.0514(6) Uani 1 1 d . . .
H143 H 1.0947 0.7665 0.1207 0.062 Uiso 1 1 calc R . .
C149 C 1.00458(14) 0.82843(13) 0.17644(6) 0.0485(6) Uani 1 1 d . . .
H144 H 0.9437 0.8509 0.1671 0.058 Uiso 1 1 calc R . .
C150 C 1.00015(14) 0.84679(13) 0.21794(6) 0.0473(6) Uani 1 1 d . . .
C151 C 1.09098(15) 0.81441(15) 0.22967(7) 0.0581(7) Uani 1 1 d . . .
H145 H 1.0911 0.8266 0.2576 0.070 Uiso 1 1 calc R . .
C152 C 1.18146(16) 0.76482(16) 0.20184(7) 0.0642(7) Uani 1 1 d . . .
H146 H 1.2424 0.7432 0.2111 0.077 Uiso 1 1 calc R . .
C153 C 0.90116(16) 0.89557(15) 0.24860(7) 0.0601(7) Uani 1 1 d . . .
H147 H 0.8832 0.8505 0.2637 0.090 Uiso 1 1 calc R . .
H148 H 0.8488 0.9311 0.2339 0.090 Uiso 1 1 calc R . .
H149 H 0.9068 0.9370 0.2682 0.090 Uiso 1 1 calc R . .
C154 C 1.03319(15) 0.28296(14) 0.11790(6) 0.0543(7) Uani 1 1 d . . .
H150 H 1.0497 0.3266 0.1010 0.082 Uiso 1 1 calc R . .
H151 H 0.9607 0.3007 0.1227 0.082 Uiso 1 1 calc R . .
H152 H 1.0708 0.2213 0.1034 0.082 Uiso 1 1 calc R . .
C155 C 1.06156(14) 0.28341(13) 0.15889(6) 0.0471(6) Uani 1 1 d . . .
C156 C 1.15956(15) 0.26241(14) 0.16112(6) 0.0540(6) Uani 1 1 d . . .
H153 H 1.2103 0.2464 0.1362 0.065 Uiso 1 1 calc R . .
C157 C 1.18578(16) 0.26402(14) 0.19834(7) 0.0557(7) Uani 1 1 d . . .
H154 H 1.2536 0.2498 0.1987 0.067 Uiso 1 1 calc R . .
C158 C 1.11377(17) 0.28622(14) 0.23528(6) 0.0561(7) Uani 1 1 d . . .
C159 C 1.01606(16) 0.30681(13) 0.23351(6) 0.0543(7) Uani 1 1 d . . .
H155 H 0.9656 0.3225 0.2585 0.065 Uiso 1 1 calc R . .
C160 C 0.99010(15) 0.30499(13) 0.19603(6) 0.0506(6) Uani 1 1 d . . .
H156 H 0.9223 0.3187 0.1957 0.061 Uiso 1 1 calc R . .
C161 C 1.14303(19) 0.28809(17) 0.27632(7) 0.0764(9) Uani 1 1 d . . .
H157 H 1.1089 0.3509 0.2896 0.115 Uiso 1 1 calc R . .
H158 H 1.2162 0.2666 0.2713 0.115 Uiso 1 1 calc R . .
H159 H 1.1228 0.2479 0.2944 0.115 Uiso 1 1 calc R . .
C162 C 0.3607(2) 0.18241(18) 0.39419(10) 0.1018(11) Uani 1 1 d . . .
H170 H 0.3085 0.1879 0.3796 0.153 Uiso 1 1 calc R . .
H171 H 0.3298 0.2035 0.4235 0.153 Uiso 1 1 calc R . .
H172 H 0.4105 0.1181 0.3915 0.153 Uiso 1 1 calc R . .
C163 C 0.41245(18) 0.24078(16) 0.37537(8) 0.0734(9) Uani 1 1 d . . .
C164 C 0.40158(17) 0.27817(15) 0.33831(8) 0.0662(8) Uani 1 1 d . . .
H173 H 0.3561 0.2708 0.3244 0.079 Uiso 1 1 calc R . .
C165 C 0.45482(16) 0.32609(14) 0.32077(7) 0.0610(7) Uani 1 1 d . . .
H174 H 0.4457 0.3500 0.2949 0.073 Uiso 1 1 calc R . .
C166 C 0.52079(16) 0.33998(14) 0.33984(7) 0.0593(7) Uani 1 1 d . . .
C167 C 0.53092(18) 0.30515(17) 0.37782(8) 0.0723(8) Uani 1 1 d . . .
H175 H 0.5749 0.3146 0.3920 0.087 Uiso 1 1 calc R . .
C168 C 0.4780(2) 0.25676(18) 0.39546(8) 0.0812(10) Uani 1 1 d . . .
H176 H 0.4860 0.2340 0.4216 0.097 Uiso 1 1 calc R . .
C169 C 0.57987(17) 0.39108(16) 0.32103(8) 0.0737(8) Uani 1 1 d . . .
H177 H 0.5849 0.3900 0.2911 0.111 Uiso 1 1 calc R . .
H178 H 0.6476 0.3618 0.3264 0.111 Uiso 1 1 calc R . .
H179 H 0.5456 0.4548 0.3334 0.111 Uiso 1 1 calc R . .
C170 C 0.75703(15) 0.2297(2) 0.45144(6) 0.332(4) Uiso 1 1 d D . .
H180 H 0.7326 0.2964 0.4555 0.498 Uiso 1 1 calc R E 1
H181 H 0.7822 0.2095 0.4218 0.498 Uiso 1 1 calc R E 1
H182 H 0.8117 0.1996 0.4658 0.498 Uiso 1 1 calc R E 1
C171 C 0.67205(14) 0.20453(15) 0.46876(5) 0.202(2) Uiso 1 1 d DU . .
C172 C 0.67847(18) 0.12500(15) 0.45321(7) 0.1022(10) Uiso 1 1 d DU . .
H183 H 0.7350 0.0866 0.4322 0.123 Uiso 1 1 calc R F 1
C173 C 0.60183(18) 0.1005(2) 0.46824(7) 0.0969(9) Uiso 1 1 d DU . .
H184 H 0.6067 0.0448 0.4567 0.116 Uiso 1 1 calc R G 1
C174 C 0.5194(2) 0.1513(2) 0.49862(8) 0.1204(12) Uiso 1 1 d DU . .
C175 C 0.51246(19) 0.2233(2) 0.51247(10) 0.1412(14) Uiso 1 1 d DU . .
H185 H 0.4537 0.2591 0.5331 0.169 Uiso 1 1 calc R H 1
C176 C 0.5808(2) 0.2569(3) 0.50114(12) 0.211(2) Uiso 1 1 d DU . .
H186 H 0.5702 0.3137 0.5139 0.253 Uiso 1 1 calc R I 1
C177 C 0.4344(3) 0.1260(3) 0.51632(13) 0.201(2) Uiso 1 1 d D . .
H187 H 0.4057 0.1509 0.5454 0.302 Uiso 1 1 calc R J 1
H188 H 0.4602 0.0590 0.5145 0.302 Uiso 1 1 calc R J 1
H189 H 0.3820 0.1516 0.5005 0.302 Uiso 1 1 calc R J 1

loop_
_atom_site_aniso_label
_atom_site_aniso_U_11
_atom_site_aniso_U_22
_atom_site_aniso_U_33
_atom_site_aniso_U_23
_atom_site_aniso_U_13
_atom_site_aniso_U_12
C1 0.0442(9) 0.0404(9) 0.0432(10) 0.0008(8) -0.0092(8) -0.0159(7)
C2 0.0430(9) 0.0348(9) 0.0440(10) 0.0015(8) -0.0089(8) -0.0145(7)
C3 0.0483(9) 0.0379(9) 0.0375(10) 0.0032(8) -0.0053(8) -0.0176(7)
C4 0.0454(9) 0.0347(9) 0.0481(11) 0.0050(8) -0.0116(8) -0.0176(7)
C5 0.0425(9) 0.0383(9) 0.0453(11) 0.0025(8) -0.0046(8) -0.0142(7)
C6 0.0512(9) 0.0395(9) 0.0436(11) 0.0054(8) -0.0060(9) -0.0196(8)
O1 0.0596(7) 0.0337(6) 0.0441(7) 0.0037(5) -0.0042(6) -0.0206(5)
C7 0.0498(9) 0.0399(9) 0.0432(10) 0.0075(8) -0.0060(8) -0.0215(7)
C8 0.0513(9) 0.0366(9) 0.0497(11) 0.0031(8) -0.0089(9) -0.0206(7)
C9 0.0757(12) 0.0503(11) 0.0636(14) 0.0153(10) -0.0089(11) -0.0292(9)
C10 0.061(2) 0.057(2) 0.046(2) 0.0063(17) -0.0073(17) -0.0306(16)
C11 0.096(3) 0.054(2) 0.112(4) 0.032(2) -0.047(3) -0.046(2)
O2 0.0585(7) 0.0340(6) 0.0415(7) -0.0025(6) 0.0034(6) -0.0184(5)
C12 0.0642(11) 0.0459(10) 0.0487(12) 0.0010(9) 0.0066(10) -0.0244(9)
C13 0.0569(11) 0.0396(10) 0.0500(12) -0.0006(9) 0.0042(10) -0.0167(8)
C14 0.0949(15) 0.0502(12) 0.0627(15) -0.0118(11) 0.0284(13) -0.0305(11)
C15 0.1072(16) 0.0553(13) 0.0639(15) -0.0098(12) 0.0349(14) -0.0355(12)
C16 0.0433(9) 0.0340(9) 0.0455(11) 0.0031(8) -0.0055(8) -0.0127(7)
C17 0.0541(10) 0.0382(10) 0.0503(11) 0.0014(9) -0.0052(9) -0.0194(8)
C18 0.0575(10) 0.0555(11) 0.0439(11) 0.0029(9) -0.0045(9) -0.0298(8)
C19 0.0575(10) 0.0524(10) 0.0436(11) -0.0002(9) -0.0014(9) -0.0296(8)
C20 0.0555(10) 0.0633(11) 0.0465(11) 0.0027(9) -0.0022(9) -0.0334(8)
C21 0.0474(9) 0.0537(11) 0.0443(11) -0.0015(9) 0.0020(9) -0.0256(8)
C22 0.0438(9) 0.0529(10) 0.0436(11) -0.0015(9) 0.0011(8) -0.0243(8)
C23 0.0426(8) 0.0483(10) 0.0442(10) 0.0088(8) -0.0057(8) -0.0233(7)
C24 0.0352(8) 0.0420(9) 0.0410(10) 0.0024(8) -0.0048(8) -0.0140(7)
C25 0.0402(8) 0.0424(9) 0.0396(10) 0.0016(8) -0.0024(8) -0.0180(7)
C26 0.0409(9) 0.0473(10) 0.0412(11) 0.0012(9) 0.0011(8) -0.0174(8)
C27 0.0512(11) 0.0399(10) 0.0531(12) -0.0042(9) 0.0070(10) -0.0128(8)
C28 0.0545(10) 0.0405(10) 0.0613(13) 0.0077(9) -0.0043(10) -0.0190(8)
C29 0.0415(9) 0.0482(10) 0.0446(11) 0.0094(9) -0.0079(8) -0.0191(8)
O3 0.0499(7) 0.0442(7) 0.0450(8) -0.0015(6) 0.0090(6) -0.0177(5)
C30 0.0489(10) 0.0480(10) 0.0480(11) 0.0026(9) -0.0005(9) -0.0217(8)
C31 0.0548(10) 0.0604(11) 0.0442(11) -0.0012(9) 0.0042(9) -0.0290(9)
C32 0.0737(12) 0.0647(12) 0.0480(12) 0.0074(10) -0.0007(10) -0.0377(9)
C33 0.0961(14) 0.0799(14) 0.0550(14) 0.0093(11) -0.0022(12) -0.0542(11)
O4 0.0958(10) 0.0493(8) 0.0642(10) -0.0165(8) 0.0235(9) -0.0259(7)
C34 0.149(2) 0.0538(15) 0.110(2) -0.0303(15) 0.035(2) -0.0406(15)
C38 0.068(3) 0.094(4) 0.211(7) -0.005(4) -0.045(4) -0.036(3)
C39 0.099(4) 0.076(4) 0.164(6) 0.013(4) -0.049(4) -0.026(3)
C40 0.118(4) 0.136(5) 0.139(5) -0.022(5) -0.042(4) -0.046(4)
C41 0.0467(9) 0.0475(10) 0.0525(11) 0.0093(9) -0.0123(9) -0.0217(8)
C42 0.0535(10) 0.0521(11) 0.0526(12) 0.0144(9) -0.0149(9) -0.0258(8)
C43 0.0493(9) 0.0451(10) 0.0595(12) 0.0081(9) -0.0121(9) -0.0227(8)
C44 0.0453(9) 0.0480(10) 0.0546(12) 0.0099(9) -0.0106(9) -0.0226(8)
C45 0.0467(9) 0.0460(10) 0.0517(11) 0.0076(9) -0.0108(9) -0.0225(8)
C46 0.0482(9) 0.0450(10) 0.0540(12) 0.0057(9) -0.0113(9) -0.0199(8)
C47 0.0474(9) 0.0364(9) 0.0520(11) 0.0033(8) -0.0117(9) -0.0174(7)
C48 0.0494(9) 0.0397(9) 0.0491(11) 0.0052(8) -0.0099(9) -0.0218(7)
C49 0.0422(8) 0.0390(9) 0.0479(11) 0.0088(8) -0.0095(8) -0.0197(7)
C50 0.0422(8) 0.0398(9) 0.0507(11) 0.0045(8) -0.0116(8) -0.0181(7)
C51 0.0421(9) 0.0408(9) 0.0600(12) 0.0125(9) -0.0138(9) -0.0185(7)
C52 0.0425(9) 0.0418(10) 0.0491(11) 0.0149(8) -0.0085(8) -0.0151(8)
C53 0.0437(9) 0.0451(10) 0.0459(11) 0.0059(9) -0.0072(9) -0.0133(8)
C54 0.0394(8) 0.0336(9) 0.0443(10) 0.0011(8) -0.0061(8) -0.0129(7)
O5 0.0528(7) 0.0379(7) 0.0707(9) 0.0127(6) -0.0148(7) -0.0201(5)
C55 0.0618(11) 0.0460(11) 0.0578(13) -0.0019(10) -0.0116(10) -0.0196(9)
C56 0.0625(11) 0.0368(10) 0.0818(15) 0.0045(10) -0.0190(11) -0.0224(8)
C57 0.0560(10) 0.0433(11) 0.0654(13) 0.0064(10) -0.0125(10) -0.0188(9)
C58 0.0663(12) 0.0500(12) 0.0877(17) 0.0063(12) -0.0196(12) -0.0221(10)
O6 0.0457(7) 0.0562(8) 0.0645(9) 0.0256(7) 0.0020(7) -0.0135(6)
C59 0.0638(15) 0.0848(18) 0.0739(16) 0.0266(14) 0.0051(13) -0.0039(13)
C60 0.0595(14) 0.0797(17) 0.0940(18) -0.0332(15) -0.0210(13) 0.0002(13)
C61 0.0716(14) 0.0680(15) 0.0749(16) -0.0136(13) -0.0122(13) -0.0157(12)
C62 0.0802(15) 0.0757(16) 0.0737(17) 0.0012(13) -0.0060(13) -0.0314(12)
C63 0.0420(9) 0.0405(10) 0.0457(11) 0.0040(8) -0.0086(8) -0.0152(7)
C64 0.0498(9) 0.0352(9) 0.0480(11) 0.0024(8) -0.0081(9) -0.0159(8)
C65 0.0518(10) 0.0488(11) 0.0484(11) 0.0041(9) -0.0083(9) -0.0220(8)
C66 0.0570(10) 0.0454(10) 0.0484(11) 0.0051(9) -0.0104(9) -0.0223(8)
C67 0.0517(9) 0.0377(10) 0.0536(11) 0.0043(9) -0.0127(9) -0.0187(8)
C68 0.0480(9) 0.0451(10) 0.0459(11) 0.0038(9) -0.0081(8) -0.0211(8)
C69 0.0472(9) 0.0399(10) 0.0470(11) 0.0015(8) -0.0080(8) -0.0173(8)
C70 0.0446(9) 0.0361(9) 0.0447(11) 0.0018(8) -0.0076(8) -0.0151(7)
C71 0.0478(9) 0.0432(10) 0.0510(11) 0.0132(8) -0.0103(9) -0.0225(7)
C72 0.0398(8) 0.0431(10) 0.0457(11) 0.0091(8) -0.0039(8) -0.0178(7)
C73 0.0398(8) 0.0428(9) 0.0402(10) 0.0059(8) -0.0047(8) -0.0199(7)
C74 0.0408(8) 0.0486(10) 0.0397(10) 0.0080(8) -0.0046(8) -0.0196(7)
C75 0.0436(9) 0.0451(10) 0.0449(11) 0.0071(9) -0.0033(9) -0.0158(8)
C76 0.0415(9) 0.0500(10) 0.0431(11) 0.0128(9) -0.0016(8) -0.0187(8)
O7 0.0453(6) 0.0424(6) 0.0347(6) 0.0035(5) -0.0011(5) -0.0205(5)
C77 0.0477(9) 0.0421(10) 0.0383(10) -0.0010(8) -0.0043(8) -0.0187(7)
C78 0.0504(9) 0.0426(10) 0.0384(10) 0.0020(8) -0.0014(8) -0.0198(8)
C79 0.0681(12) 0.0655(13) 0.0488(12) 0.0067(10) -0.0036(10) -0.0305(10)
C80 0.0702(13) 0.0591(13) 0.0755(16) -0.0050(12) -0.0073(12) -0.0239(11)
O8 0.0499(6) 0.0364(6) 0.0413(7) 0.0011(5) 0.0001(6) -0.0163(5)
C81 0.0479(10) 0.0549(11) 0.0381(10) -0.0042(9) -0.0015(9) -0.0182(8)
C82 0.0541(10) 0.0442(10) 0.0544(12) -0.0030(9) -0.0046(10) -0.0224(8)
C83 0.0522(10) 0.0442(10) 0.0627(13) 0.0067(10) -0.0067(10) -0.0210(8)
C84 0.0568(12) 0.0453(12) 0.0886(17) 0.0116(12) -0.0032(12) -0.0173(9)
C85 0.0471(10) 0.0528(11) 0.0532(12) 0.0151(10) -0.0051(9) -0.0193(8)
C86 0.0574(11) 0.0624(12) 0.0509(12) 0.0193(10) -0.0069(10) -0.0268(9)
C87 0.0611(11) 0.0732(13) 0.0524(12) 0.0219(10) -0.0083(10) -0.0327(10)
C88 0.0631(11) 0.0774(13) 0.0500(12) 0.0196(10) -0.0088(10) -0.0399(9)
C89 0.0729(11) 0.0719(12) 0.0453(11) 0.0174(10) -0.0134(10) -0.0420(9)
C90 0.0642(10) 0.0652(11) 0.0405(11) 0.0073(9) -0.0086(9) -0.0370(9)
C91 0.0628(10) 0.0525(10) 0.0402(10) 0.0060(9) -0.0083(9) -0.0326(8)
C92 0.0513(9) 0.0461(10) 0.0403(10) 0.0026(8) -0.0059(8) -0.0251(8)
C93 0.0430(8) 0.0411(9) 0.0372(10) 0.0034(8) -0.0051(8) -0.0190(7)
C94 0.0426(8) 0.0423(9) 0.0392(10) 0.0067(8) -0.0043(8) -0.0221(7)
C95 0.0343(8) 0.0336(9) 0.0373(10) -0.0012(7) -0.0022(7) -0.0131(7)
C96 0.0385(8) 0.0430(9) 0.0329(9) 0.0051(7) -0.0013(7) -0.0208(7)
C97 0.0447(9) 0.0422(9) 0.0374(10) 0.0023(8) -0.0015(8) -0.0203(7)
C98 0.0437(8) 0.0433(9) 0.0337(10) -0.0006(8) -0.0004(8) -0.0206(7)
O9 0.0477(6) 0.0360(6) 0.0395(7) -0.0044(5) 0.0047(5) -0.0202(5)
C99 0.0522(9) 0.0370(9) 0.0529(12) 0.0009(9) -0.0003(9) -0.0229(7)
C100 0.0506(10) 0.0450(10) 0.0470(11) -0.0028(9) 0.0005(9) -0.0212(8)
C101 0.0559(11) 0.0611(12) 0.0482(12) -0.0013(10) -0.0028(10) -0.0226(9)
C102 0.0620(13) 0.0800(16) 0.0510(13) -0.0006(12) -0.0050(11) -0.0185(12)
O10 0.0453(6) 0.0356(6) 0.0378(7) 0.0024(5) 0.0010(5) -0.0195(5)
C103 0.0458(9) 0.0333(9) 0.0453(11) 0.0032(8) -0.0017(8) -0.0173(7)
C104 0.0469(9) 0.0435(9) 0.0377(10) 0.0053(8) -0.0017(8) -0.0231(7)
C105 0.0463(9) 0.0431(10) 0.0491(11) 0.0097(8) -0.0069(9) -0.0208(7)
C106 0.0722(10) 0.0622(11) 0.0520(12) 0.0173(9) -0.0134(10) -0.0432(8)
C107 0.0601(10) 0.0516(10) 0.0418(11) 0.0034(9) 0.0012(9) -0.0316(8)
C108 0.0717(11) 0.0457(10) 0.0412(11) -0.0034(9) 0.0087(10) -0.0300(9)
C109 0.0833(13) 0.0521(11) 0.0433(12) -0.0010(9) 0.0053(11) -0.0350(9)
C110 0.0866(13) 0.0541(11) 0.0393(11) -0.0048(10) 0.0058(11) -0.0346(10)
C111 0.0810(13) 0.0503(11) 0.0415(11) -0.0019(9) -0.0003(10) -0.0281(10)
C112 0.0680(12) 0.0502(11) 0.0451(12) 0.0008(10) -0.0057(10) -0.0236(9)
C113 0.0648(11) 0.0451(11) 0.0411(11) 0.0003(9) -0.0017(10) -0.0212(9)
C114 0.0544(10) 0.0423(10) 0.0449(11) 0.0030(9) -0.0055(9) -0.0196(8)
C115 0.0426(9) 0.0373(10) 0.0417(10) -0.0043(8) -0.0059(8) -0.0097(8)
C116 0.0481(10) 0.0416(10) 0.0394(10) 0.0000(8) -0.0039(9) -0.0137(8)
C117 0.0480(9) 0.0361(9) 0.0406(10) 0.0004(8) -0.0109(8) -0.0135(8)
C118 0.0413(9) 0.0410(10) 0.0381(10) -0.0040(8) -0.0028(8) -0.0099(8)
C119 0.0461(9) 0.0392(10) 0.0421(10) 0.0024(8) -0.0072(8) -0.0140(8)
C120 0.0394(9) 0.0384(9) 0.0448(11) -0.0005(8) -0.0049(8) -0.0141(7)
O11 0.0631(7) 0.0361(7) 0.0434(7) -0.0018(6) -0.0074(6) -0.0166(6)
C121 0.0688(11) 0.0443(10) 0.0441(11) 0.0023(9) -0.0075(10) -0.0250(9)
C122 0.0933(15) 0.0459(12) 0.0559(13) 0.0023(10) -0.0056(12) -0.0283(10)
C123 0.182(3) 0.0534(14) 0.089(2) 0.0073(14) 0.010(2) -0.0552(15)
C124 0.096(4) 0.072(3) 0.088(4) 0.001(3) 0.020(3) -0.034(3)
C125 0.110(3) 0.061(3) 0.113(4) 0.034(2) -0.053(3) -0.047(2)
O12 0.0534(7) 0.0441(7) 0.0403(7) -0.0057(6) -0.0011(6) -0.0153(6)
C126 0.0475(10) 0.0479(11) 0.0429(11) -0.0013(9) -0.0027(9) -0.0161(8)
C127 0.0506(10) 0.0472(11) 0.0428(11) -0.0059(9) -0.0026(9) -0.0125(9)
C128 0.0460(10) 0.0559(12) 0.0446(11) -0.0041(10) -0.0032(9) -0.0139(9)
C129 0.0557(12) 0.0642(14) 0.0493(12) -0.0078(11) 0.0001(10) -0.0143(10)
C130 0.0457(10) 0.0429(10) 0.0482(11) -0.0009(9) -0.0029(9) -0.0141(8)
C131 0.0520(10) 0.0436(11) 0.0579(13) 0.0011(10) -0.0005(10) -0.0183(8)
C132 0.0599(11) 0.0430(10) 0.0599(13) 0.0052(10) -0.0054(10) -0.0217(9)
C133 0.0642(11) 0.0506(11) 0.0714(15) 0.0047(11) -0.0082(11) -0.0284(9)
C134 0.0639(11) 0.0394(10) 0.0735(14) 0.0105(10) -0.0120(11) -0.0222(9)
C135 0.0616(11) 0.0565(12) 0.0612(13) 0.0150(10) -0.0131(10) -0.0282(9)
C136 0.0595(10) 0.0519(11) 0.0582(12) 0.0179(9) -0.0133(10) -0.0284(8)
C137 0.0519(10) 0.0518(10) 0.0511(12) 0.0160(9) -0.0053(9) -0.0280(8)
C138 0.0703(13) 0.0582(13) 0.0812(16) 0.0187(12) -0.0200(12) -0.0243(11)
C139 0.0521(10) 0.0439(11) 0.0678(14) 0.0037(10) -0.0121(10) -0.0176(9)
C140 0.0509(10) 0.0462(11) 0.0808(15) -0.0011(11) -0.0134(11) -0.0225(8)
C141 0.0453(10) 0.0509(12) 0.0720(14) -0.0111(11) -0.0119(10) -0.0147(9)
C142 0.0453(10) 0.0424(11) 0.0550(12) -0.0062(10) -0.0094(9) -0.0072(9)
C143 0.0558(10) 0.0519(11) 0.0608(13) 0.0024(10) -0.0123(10) -0.0240(9)
C144 0.0620(11) 0.0451(11) 0.0593(13) -0.0032(10) -0.0174(10) -0.0172(9)
C145 0.0638(13) 0.0656(14) 0.0589(14) -0.0084(12) -0.0099(11) -0.0143(11)
C146 0.0595(13) 0.0699(15) 0.0747(16) 0.0087(13) 0.0062(12) -0.0220(11)
C147 0.0570(11) 0.0535(11) 0.0555(13) 0.0020(10) 0.0013(10) -0.0265(9)
C148 0.0637(10) 0.0514(10) 0.0459(11) 0.0073(9) -0.0049(9) -0.0349(8)
C149 0.0515(9) 0.0508(10) 0.0471(11) 0.0054(9) -0.0052(9) -0.0288(8)
C150 0.0508(9) 0.0437(10) 0.0446(11) 0.0031(9) -0.0012(9) -0.0224(8)
C151 0.0599(11) 0.0627(13) 0.0513(12) -0.0004(10) -0.0129(10) -0.0260(9)
C152 0.0527(11) 0.0668(14) 0.0671(14) -0.0052(12) -0.0114(11) -0.0211(10)
C153 0.0640(11) 0.0601(12) 0.0517(13) 0.0073(10) -0.0037(10) -0.0273(10)
C154 0.0577(11) 0.0513(11) 0.0462(12) -0.0027(9) -0.0036(10) -0.0201(9)
C155 0.0507(10) 0.0329(9) 0.0488(11) -0.0045(9) -0.0032(9) -0.0135(8)
C156 0.0573(11) 0.0511(11) 0.0458(11) -0.0098(9) -0.0020(10) -0.0206(9)
C157 0.0514(11) 0.0463(11) 0.0555(13) -0.0103(10) -0.0087(10) -0.0097(9)
C158 0.0757(13) 0.0376(10) 0.0437(11) -0.0031(9) -0.0106(10) -0.0155(9)
C159 0.0651(11) 0.0448(11) 0.0430(11) -0.0024(9) 0.0043(10) -0.0222(9)
C160 0.0543(10) 0.0404(10) 0.0486(12) -0.0001(9) 0.0017(9) -0.0189(8)
C161 0.1058(16) 0.0642(14) 0.0520(13) -0.0037(11) -0.0243(12) -0.0270(13)
C162 0.1031(17) 0.0724(15) 0.114(2) 0.0163(16) 0.0183(17) -0.0432(13)
C163 0.0740(14) 0.0569(13) 0.0721(16) 0.0058(12) 0.0122(13) -0.0257(11)
C164 0.0573(12) 0.0490(12) 0.0797(16) 0.0012(12) -0.0011(12) -0.0182(10)
C165 0.0665(12) 0.0486(12) 0.0615(14) 0.0054(10) -0.0118(11) -0.0205(10)
C166 0.0587(11) 0.0396(11) 0.0672(14) -0.0005(10) 0.0015(11) -0.0169(9)
C167 0.0742(14) 0.0701(15) 0.0671(15) 0.0110(12) -0.0152(12) -0.0268(11)
C168 0.0873(16) 0.0803(17) 0.0602(15) 0.0142(13) -0.0056(14) -0.0270(14)
C169 0.0683(12) 0.0599(13) 0.0898(18) -0.0050(13) -0.0023(13) -0.0320(10)

loop_
_atom_type_symbol
_atom_type_description
_atom_type_scat_dispersion_real
_atom_type_scat_dispersion_imag
_atom_type_scat_source
C C 0.0181 0.0091 'International Tables Vol C Tables 4.2.6.8 and 6.1.1.4'
H H 0.0000 0.0000 'International Tables Vol C Tables 4.2.6.8 and 6.1.1.4'
O O 0.0492 0.0322 'International Tables Vol C Tables 4.2.6.8 and 6.1.1.4'

loop_
_geom_angle_atom_site_label_1
_geom_angle_atom_site_label_2
_geom_angle_atom_site_label_3
_geom_angle
C6 C1 C2 119.21(18)
C6 C1 C70 121.15(18)
C2 C1 C70 119.63(16)
C3 C2 C1 119.03(16)
C3 C2 C16 120.54(18)
C1 C2 C16 120.43(17)
C4 C3 C2 121.16(18)
C4 C3 H62 119.4
C2 C3 H62 119.4
C3 C4 O1 125.14(18)
C3 C4 C5 120.23(18)
O1 C4 C5 114.63(15)
O2 C5 C6 125.15(17)
O2 C5 C4 115.78(17)
C6 C5 C4 119.06(16)
C5 C6 C1 121.29(18)
C5 C6 H63 119.4
C1 C6 H63 119.4
C4 O1 C7 116.30(13)
O1 C7 C8 107.46(14)
O1 C7 H1 110.2
C8 C7 H1 110.2
O1 C7 H2 110.2
C8 C7 H2 110.2
H1 C7 H2 108.5
C9 C8 C7 111.49(15)
C9 C8 H3 109.3
C7 C8 H3 109.3
C9 C8 H4 109.3
C7 C8 H4 109.3
H3 C8 H4 108.0
C10 C9 C8 119.7(2)
C10 C9 C11 96.3(3)
C8 C9 C11 108.9(3)
C10 C9 H5 14.2
C8 C9 H5 109.9
C11 C9 H5 109.9
C10 C9 H6 111.1
C8 C9 H6 109.9
C11 C9 H6 109.9
H5 C9 H6 108.3
C10 C9 H7 107.4
C8 C9 H7 107.4
C11 C9 H7 12.9
H5 C9 H7 121.4
H6 C9 H7 99.2
C10 C9 H8 107.4
C8 C9 H8 107.4
C11 C9 H8 117.5
H5 C9 H8 103.0
H6 C9 H8 7.8
H7 C9 H8 106.9
C9 C10 H9 109.5
C9 C10 H10 109.5
H9 C10 H10 109.5
C9 C10 H11 109.5
H9 C10 H11 109.5
H10 C10 H11 109.5
C9 C11 H12 109.5
C9 C11 H13 109.5
H12 C11 H13 109.5
C9 C11 H14 109.5
H12 C11 H14 109.5
H13 C11 H14 109.5
C5 O2 C12 118.14(15)
O2 C12 C13 106.95(17)
O2 C12 H15 110.3
C13 C12 H15 110.3
O2 C12 H16 110.3
C13 C12 H16 110.3
H15 C12 H16 108.6
C12 C13 C14 111.94(19)
C12 C13 H17 109.2
C14 C13 H17 109.2
C12 C13 H18 109.2
C14 C13 H18 109.2
H17 C13 H18 107.9
C13 C14 C15 111.7(2)
C13 C14 H19 109.3
C15 C14 H19 109.3
C13 C14 H20 109.3
C15 C14 H20 109.3
H19 C14 H20 107.9
C14 C15 H21 109.5
C14 C15 H22 109.5
H21 C15 H22 109.5
C14 C15 H23 109.5
H21 C15 H23 109.5
H22 C15 H23 109.5
C17 C16 C2 179.0(2)
C16 C17 C18 179.8(3)
C19 C18 C17 179.0(2)
C18 C19 C20 179.4(2)
C21 C20 C19 179.4(3)
C20 C21 C22 178.8(3)
C23 C22 C21 178.3(2)
C22 C23 C24 178.7(2)
C25 C24 C29 119.43(16)
C25 C24 C23 120.90(18)
C29 C24 C23 119.68(17)
C26 C25 C24 121.13(19)
C26 C25 H64 119.4
C24 C25 H64 119.4
O3 C26 C25 125.11(19)
O3 C26 C27 115.21(16)
C25 C26 C27 119.67(18)
O4 C27 C28 125.6(2)
O4 C27 C26 114.65(18)
C28 C27 C26 119.71(18)
C27 C28 C29 120.8(2)
C27 C28 H65 119.6
C29 C28 H65 119.6
C24 C29 C28 119.24(18)
C24 C29 C41 119.70(16)
C28 C29 C41 121.06(19)
C26 O3 C30 116.99(14)
O3 C30 C31 106.72(15)
O3 C30 H66 110.4
C31 C30 H66 110.4
O3 C30 H67 110.4
C31 C30 H67 110.4
H66 C30 H67 108.6
C30 C31 C32 110.47(15)
C30 C31 H68 109.6
C32 C31 H68 109.6
C30 C31 H69 109.6
C32 C31 H69 109.6
H68 C31 H69 108.1
C33 C32 C31 111.91(16)
C33 C32 H70 109.2
C31 C32 H70 109.2
C33 C32 H71 109.2
C31 C32 H71 109.2
H70 C32 H71 107.9
C32 C33 H72 109.5
C32 C33 H73 109.5
H72 C33 H73 109.5
C32 C33 H74 109.5
H72 C33 H74 109.5
H73 C33 H74 109.5
C27 O4 C34 116.87(19)
C38 C34 O4 121.4(5)
C38 C34 C35 75.1(4)
O4 C34 C35 104.5(3)
C38 C34 H190 107.0
O4 C34 H190 107.0
C35 C34 H190 40.2
C38 C34 H191 107.0
O4 C34 H191 107.0
C35 C34 H191 140.5
H190 C34 H191 106.7
C38 C34 H192 35.8
O4 C34 H192 110.8
C35 C34 H192 110.8
H190 C34 H192 138.0
H191 C34 H192 79.2
C38 C34 H193 124.2
O4 C34 H193 110.8
C35 C34 H193 110.8
H190 C34 H193 72.9
H191 C34 H193 34.6
H192 C34 H193 108.9
C36 C35 C34 93.8(4)
C35 C36 C37 100.5(5)
C34 C38 C39 121.0(6)
C34 C38 H194 107.1
C39 C38 H194 107.1
C34 C38 H195 107.1
C39 C38 H195 107.1
H194 C38 H195 106.8
C38 C39 C40 110.9(5)
C38 C39 H196 109.5
C40 C39 H196 109.5
C38 C39 H197 109.5
C40 C39 H197 109.5
H196 C39 H197 108.0
C42 C41 C29 176.7(2)
C41 C42 C43 177.0(3)
C44 C43 C42 178.6(2)
C43 C44 C45 177.9(2)
C46 C45 C44 176.4(2)
C45 C46 C47 178.1(2)
C48 C47 C46 179.0(2)
C47 C48 C49 178.5(2)
C50 C49 C54 119.19(18)
C50 C49 C48 120.72(16)
C54 C49 C48 120.09(18)
C51 C50 C49 120.88(17)
C51 C50 H24 119.6
C49 C50 H24 119.6
C50 C51 O5 124.19(17)
C50 C51 C52 120.67(18)
O5 C51 C52 115.13(17)
O6 C52 C53 126.18(17)
O6 C52 C51 115.61(18)
C53 C52 C51 118.20(18)
C52 C53 C54 121.55(17)
C52 C53 H25 119.2
C54 C53 H25 119.2
C53 C54 C49 119.39(18)
C53 C54 C63 121.67(16)
C49 C54 C63 118.93(17)
C51 O5 C55 116.97(15)
O5 C55 C56 107.97(17)
O5 C55 H26 110.1
C56 C55 H26 110.1
O5 C55 H27 110.1
C56 C55 H27 110.1
H26 C55 H27 108.4
C55 C56 C57 114.4(2)
C55 C56 H28 108.7
C57 C56 H28 108.7
C55 C56 H29 108.7
C57 C56 H29 108.7
H28 C56 H29 107.6
C56 C57 C58 111.6(2)
C56 C57 H30 109.3
C58 C57 H30 109.3
C56 C57 H31 109.3
C58 C57 H31 109.3
H30 C57 H31 108.0
C57 C58 H32 109.5
C57 C58 H33 109.5
H32 C58 H33 109.5
C57 C58 H34 109.5
H32 C58 H34 109.5
H33 C58 H34 109.5
C52 O6 C59 120.56(17)
C60 C59 O6 113.2(2)
C60 C59 H35 108.9
O6 C59 H35 108.9
C60 C59 H36 108.9
O6 C59 H36 108.9
H35 C59 H36 107.7
C59 C60 C61 114.3(2)
C59 C60 H37 108.7
C61 C60 H37 108.7
C59 C60 H38 108.7
C61 C60 H38 108.7
H37 C60 H38 107.6
C62 C61 C60 113.4(2)
C62 C61 H39 108.9
C60 C61 H39 108.9
C62 C61 H40 108.9
C60 C61 H40 108.9
H39 C61 H40 107.7
C61 C62 H41 109.5
C61 C62 H42 109.5
H41 C62 H42 109.5
C61 C62 H43 109.5
H41 C62 H43 109.5
H42 C62 H43 109.5
C64 C63 C54 177.9(2)
C63 C64 C65 178.7(2)
C66 C65 C64 178.5(2)
C65 C66 C67 178.2(2)
C68 C67 C66 178.2(3)
C67 C68 C69 178.3(2)
C70 C69 C68 179.1(2)
C69 C70 C1 178.9(2)
C76 C71 C72 120.25(19)
C76 C71 C137 121.85(18)
C72 C71 C137 117.90(17)
C73 C72 C71 120.89(17)
C73 C72 H98 119.6
C71 C72 H98 119.6
O7 C73 C72 124.46(16)
O7 C73 C74 116.30(17)
C72 C73 C74 119.24(17)
O8 C74 C75 125.13(16)
O8 C74 C73 115.50(16)
C75 C74 C73 119.37(19)
C74 C75 C76 121.28(17)
C74 C75 H99 119.4
C76 C75 H99 119.4
C71 C76 C75 118.96(18)
C71 C76 C85 120.65(19)
C75 C76 C85 120.39(17)
C73 O7 C77 116.50(15)
O7 C77 C78 107.93(16)
O7 C77 H100 110.1
C78 C77 H100 110.1
O7 C77 H101 110.1
C78 C77 H101 110.1
H100 C77 H101 108.4
C77 C78 C79 114.23(19)
C77 C78 H102 108.7
C79 C78 H102 108.7
C77 C78 H103 108.7
C79 C78 H103 108.7
H102 C78 H103 107.6
C80 C79 C78 114.05(19)
C80 C79 H104 108.7
C78 C79 H104 108.7
C80 C79 H105 108.7
C78 C79 H105 108.7
H104 C79 H105 107.6
C79 C80 H106 109.5
C79 C80 H107 109.5
H106 C80 H107 109.5
C79 C80 H108 109.5
H106 C80 H108 109.5
H107 C80 H108 109.5
C74 O8 C81 116.68(14)
O8 C81 C82 107.30(15)
O8 C81 H109 110.3
C82 C81 H109 110.3
O8 C81 H110 110.3
C82 C81 H110 110.3
H109 C81 H110 108.5
C83 C82 C81 114.24(19)
C83 C82 H111 108.7
C81 C82 H111 108.7
C83 C82 H112 108.7
C81 C82 H112 108.7
H111 C82 H112 107.6
C82 C83 C84 113.5(2)
C82 C83 H113 108.9
C84 C83 H113 108.9
C82 C83 H114 108.9
C84 C83 H114 108.9
H113 C83 H114 107.7
C83 C84 H115 109.5
C83 C84 H116 109.5
H115 C84 H116 109.5
C83 C84 H117 109.5
H115 C84 H117 109.5
H116 C84 H117 109.5
C86 C85 C76 179.0(2)
C85 C86 C87 179.6(3)
C88 C87 C86 178.6(2)
C87 C88 C89 178.5(3)
C90 C89 C88 177.0(3)
C89 C90 C91 179.0(2)
C92 C91 C90 177.5(2)
C91 C92 C93 179.1(2)
C94 C93 C98 119.24(17)
C94 C93 C92 119.79(18)
C98 C93 C92 120.97(16)
C95 C94 C93 121.23(18)
C95 C94 H118 119.4
C93 C94 H118 119.4
O9 C95 C94 126.14(17)
O9 C95 C96 114.12(15)
C94 C95 C96 119.71(16)
O10 C96 C97 125.05(18)
O10 C96 C95 115.36(14)
C97 C96 C95 119.60(17)
C96 C97 C98 120.29(18)
C96 C97 H119 119.9
C98 C97 H119 119.9
C93 C98 C97 119.86(16)
C93 C98 C107 121.15(17)
C97 C98 C107 118.98(18)
C95 O9 C99 117.72(14)
O9 C99 C100 106.41(16)
O9 C99 H120 110.4
C100 C99 H120 110.4
O9 C99 H121 110.4
C100 C99 H121 110.4
H120 C99 H121 108.6
C99 C100 C101 115.50(15)
C99 C100 H122 108.4
C101 C100 H122 108.4
C99 C100 H123 108.4
C101 C100 H123 108.4
H122 C100 H123 107.5
C100 C101 C102 111.74(16)
C100 C101 H124 109.3
C102 C101 H124 109.3
C100 C101 H125 109.3
C102 C101 H125 109.3
H124 C101 H125 107.9
C101 C102 H126 109.5
C101 C102 H127 109.5
H126 C102 H127 109.5
C101 C102 H128 109.5
H126 C102 H128 109.5
H127 C102 H128 109.5
C96 O10 C103 117.32(13)
O10 C103 C104 107.13(14)
O10 C103 H129 110.3
C104 C103 H129 110.3
O10 C103 H130 110.3
C104 C103 H130 110.3
H129 C103 H130 108.5
C103 C104 C105 111.34(15)
C103 C104 H131 109.4
C105 C104 H131 109.4
C103 C104 H132 109.4
C105 C104 H132 109.4
H131 C104 H132 108.0
C106 C105 C104 112.17(16)
C106 C105 H133 109.2
C104 C105 H133 109.2
C106 C105 H134 109.2
C104 C105 H134 109.2
H133 C105 H134 107.9
C105 C106 H135 109.5
C105 C106 H136 109.5
H135 C106 H136 109.5
C105 C106 H137 109.5
H135 C106 H137 109.5
H136 C106 H137 109.5
C108 C107 C98 178.7(2)
C107 C108 C109 178.6(3)
C110 C109 C108 178.8(3)
C109 C110 C111 179.1(3)
C112 C111 C110 178.1(3)
C111 C112 C113 177.7(3)
C114 C113 C112 178.5(3)
C113 C114 C115 178.0(3)
C120 C115 C116 118.86(16)
C120 C115 C114 121.36(19)
C116 C115 C114 119.78(18)
C117 C116 C115 121.00(19)
C117 C116 H138 119.5
C115 C116 H138 119.5
O11 C117 C116 124.65(18)
O11 C117 C118 115.95(15)
C116 C117 C118 119.38(18)
O12 C118 C119 124.37(18)
O12 C118 C117 115.71(17)
C119 C118 C117 119.91(16)
C118 C119 C120 120.84(18)
C118 C119 H139 119.6
C120 C119 H139 119.6
C119 C120 C115 119.99(18)
C119 C120 C130 120.08(18)
C115 C120 C130 119.92(16)
C117 O11 C121 117.12(14)
O11 C121 C122 108.18(15)
O11 C121 H75 110.1
C122 C121 H75 110.1
O11 C121 H76 110.1
C122 C121 H76 110.1
H75 C121 H76 108.4
C121 C122 C123 111.92(18)
C121 C122 H77 109.2
C123 C122 H77 109.2
C121 C122 H78 109.2
C123 C122 H78 109.2
H77 C122 H78 107.9
C124 C123 C122 124.2(4)
C124 C123 C125 90.1(4)
C122 C123 C125 110.2(3)
C124 C123 H79 106.3
C122 C123 H79 106.3
C125 C123 H79 18.4
C124 C123 H80 106.3
C122 C123 H80 106.3
C125 C123 H80 120.3
H79 C123 H80 106.4
C124 C123 H81 20.4
C122 C123 H81 109.6
C125 C123 H81 109.6
H79 C123 H81 126.5
H80 C123 H81 100.1
C124 C123 H82 111.1
C122 C123 H82 109.6
C125 C123 H82 109.6
H79 C123 H82 95.3
H80 C123 H82 11.2
H81 C123 H82 108.1
C123 C124 H83 109.5
C123 C124 H84 109.5
C123 C124 H85 109.5
C123 C125 H86 109.5
C123 C125 H87 109.5
H86 C125 H87 109.5
C123 C125 H88 109.5
H86 C125 H88 109.5
H87 C125 H88 109.5
C118 O12 C126 116.03(15)
O12 C126 C127 108.92(17)
O12 C126 H89 109.9
C127 C126 H89 109.9
O12 C126 H90 109.9
C127 C126 H90 109.9
H89 C126 H90 108.3
C126 C127 C128 110.33(18)
C126 C127 H91 109.6
C128 C127 H91 109.6
C126 C127 H92 109.6
C128 C127 H92 109.6
H91 C127 H92 108.1
C127 C128 C129 112.32(19)
C127 C128 H93 109.1
C129 C128 H93 109.1
C127 C128 H94 109.1
C129 C128 H94 109.1
H93 C128 H94 107.9
C128 C129 H95 109.5
C128 C129 H96 109.5
H95 C129 H96 109.5
C128 C129 H97 109.5
H95 C129 H97 109.5
H96 C129 H97 109.5
C131 C130 C120 177.6(2)
C130 C131 C132 177.0(2)
C133 C132 C131 179.2(3)
C132 C133 C134 178.3(3)
C135 C134 C133 177.4(3)
C134 C135 C136 179.1(3)
C137 C136 C135 177.4(2)
C136 C137 C71 177.1(2)
C139 C138 H160 109.5
C139 C138 H161 109.5
H160 C138 H161 109.5
C139 C138 H162 109.5
H160 C138 H162 109.5
H161 C138 H162 109.5
C140 C139 C144 117.0(2)
C140 C139 C138 121.3(2)
C144 C139 C138 121.7(2)
C139 C140 C141 121.4(2)
C139 C140 H163 119.3
C141 C140 H163 119.3
C142 C141 C140 121.1(2)
C142 C141 H164 119.5
C140 C141 H164 119.5
C141 C142 C143 117.5(2)
C141 C142 C145 120.8(2)
C143 C142 C145 121.7(2)
C144 C143 C142 120.9(2)
C144 C143 H165 119.5
C142 C143 H165 119.5
C143 C144 C139 122.1(2)
C143 C144 H166 119.0
C139 C144 H166 119.0
C142 C145 H167 109.5
C142 C145 H168 109.5
H167 C145 H168 109.5
C142 C145 H169 109.5
H167 C145 H169 109.5
H168 C145 H169 109.5
C147 C146 H140 109.5
C147 C146 H141 109.5
H140 C146 H141 109.5
C147 C146 H142 109.5
H140 C146 H142 109.5
H141 C146 H142 109.5
C152 C147 C148 117.44(18)
C152 C147 C146 121.4(2)
C148 C147 C146 121.1(2)
C149 C148 C147 120.9(2)
C149 C148 H143 119.5
C147 C148 H143 119.5
C148 C149 C150 121.83(19)
C148 C149 H144 119.1
C150 C149 H144 119.1
C151 C150 C149 116.69(17)
C151 C150 C153 121.90(19)
C149 C150 C153 121.35(19)
C152 C151 C150 121.7(2)
C152 C151 H145 119.2
C150 C151 H145 119.2
C151 C152 C147 121.4(2)
C151 C152 H146 119.3
C147 C152 H146 119.3
C150 C153 H147 109.5
C150 C153 H148 109.5
H147 C153 H148 109.5
C150 C153 H149 109.5
H147 C153 H149 109.5
H148 C153 H149 109.5
C155 C154 H150 109.5
C155 C154 H151 109.5
H150 C154 H151 109.5
C155 C154 H152 109.5
H150 C154 H152 109.5
H151 C154 H152 109.5
C156 C155 C160 117.1(2)
C156 C155 C154 121.69(17)
C160 C155 C154 121.18(19)
C157 C156 C155 122.06(19)
C157 C156 H153 119.0
C155 C156 H153 119.0
C156 C157 C158 120.4(2)
C156 C157 H154 119.8
C158 C157 H154 119.8
C159 C158 C157 118.1(2)
C159 C158 C161 121.64(19)
C157 C158 C161 120.2(2)
C158 C159 C160 121.25(19)
C158 C159 H155 119.4
C160 C159 H155 119.4
C159 C160 C155 121.0(2)
C159 C160 H156 119.5
C155 C160 H156 119.5
C158 C161 H157 109.5
C158 C161 H158 109.5
H157 C161 H158 109.5
C158 C161 H159 109.5
H157 C161 H159 109.5
H158 C161 H159 109.5
C163 C162 H170 109.5
C163 C162 H171 109.5
H170 C162 H171 109.5
C163 C162 H172 109.5
H170 C162 H172 109.5
H171 C162 H172 109.5
C164 C163 C168 116.6(3)
C164 C163 C162 123.5(3)
C168 C163 C162 119.9(3)
C163 C164 C165 122.0(3)
C163 C164 H173 119.0
C165 C164 H173 119.0
C166 C165 C164 121.6(2)
C166 C165 H174 119.2
C164 C165 H174 119.2
C165 C166 C167 117.5(2)
C165 C166 C169 122.3(2)
C167 C166 C169 120.2(3)
C168 C167 C166 121.1(3)
C168 C167 H175 119.4
C166 C167 H175 119.4
C167 C168 C163 121.2(3)
C167 C168 H176 119.4
C163 C168 H176 119.4
C166 C169 H177 109.5
C166 C169 H178 109.5
H177 C169 H178 109.5
C166 C169 H179 109.5
H177 C169 H179 109.5
H178 C169 H179 109.5
C171 C170 H180 109.5
C171 C170 H181 109.5
C171 C170 H182 109.5
C172 C171 C176 114.9(3)
C172 C171 C170 117.5(2)
C176 C171 C170 127.6(3)
C171 C172 C173 118.8(2)
C171 C172 H183 120.6
C173 C172 H183 120.6
C174 C173 C172 123.8(3)
C174 C173 H184 118.1
C172 C173 H184 118.1
C175 C174 C173 117.8(3)
C175 C174 C177 116.8(3)
C173 C174 C177 125.4(4)
C174 C175 C176 125.6(3)
C174 C175 H185 117.2
C176 C175 H185 117.2
C175 C176 C171 119.0(3)
C175 C176 H186 120.5
C171 C176 H186 120.5
C174 C177 H187 109.5
C174 C177 H188 109.5
C174 C177 H189 109.5

loop_
_geom_bond_atom_site_label_1
_geom_bond_atom_site_label_2
_geom_bond_distance
C1 C6 1.399(2)
C1 C2 1.412(3)
C1 C70 1.424(3)
C2 C3 1.402(3)
C2 C16 1.418(2)
C3 C4 1.367(2)
C3 H62 0.9500
C4 O1 1.372(2)
C4 C5 1.416(3)
C5 O2 1.353(2)
C5 C6 1.381(3)
C6 H63 0.9500
O1 C7 1.443(2)
C7 C8 1.518(3)
C7 H1 0.9900
C7 H2 0.9900
C8 C9 1.516(3)
C8 H3 0.9900
C8 H4 0.9900
C9 C10 1.490(4)
C9 C11 1.518(5)
C9 H5 0.9900
C9 H6 0.9900
C9 H7 0.9900
C9 H8 0.9900
C10 H9 0.9800
C10 H10 0.9800
C10 H11 0.9800
C11 H12 0.9800
C11 H13 0.9800
C11 H14 0.9800
O2 C12 1.446(2)
C12 C13 1.501(3)
C12 H15 0.9900
C12 H16 0.9900
C13 C14 1.524(3)
C13 H17 0.9900
C13 H18 0.9900
C14 C15 1.544(3)
C14 H19 0.9900
C14 H20 0.9900
C15 H21 0.9800
C15 H22 0.9800
C15 H23 0.9800
C16 C17 1.200(2)
C17 C18 1.374(3)
C18 C19 1.202(3)
C19 C20 1.371(3)
C20 C21 1.205(3)
C21 C22 1.357(3)
C22 C23 1.202(2)
C23 C24 1.426(2)
C24 C25 1.397(3)
C24 C29 1.409(3)
C25 C26 1.374(2)
C25 H64 0.9500
C26 O3 1.358(2)
C26 C27 1.423(3)
C27 O4 1.347(2)
C27 C28 1.372(3)
C28 C29 1.409(3)
C28 H65 0.9500
C29 C41 1.429(3)
O3 C30 1.434(2)
C30 C31 1.513(3)
C30 H66 0.9900
C30 H67 0.9900
C31 C32 1.530(3)
C31 H68 0.9900
C31 H69 0.9900
C32 C33 1.527(3)
C32 H70 0.9900
C32 H71 0.9900
C33 H72 0.9800
C33 H73 0.9800
C33 H74 0.9800
O4 C34 1.450(3)
C34 C38 1.284(7)
C34 C35 1.627(6)
C34 H190 0.9900
C34 H191 0.9900
C34 H192 0.9900
C34 H193 0.9900
C35 C36 1.246(8)
C36 C37 1.675(7)
C38 C39 1.574(9)
C38 H194 0.9900
C38 H195 0.9900
C39 C40 1.574(10)
C39 H196 0.9900
C39 H197 0.9900
C40 H198 0.9800
C40 H199 0.9800
C40 H200 0.9800
C41 C42 1.205(3)
C42 C43 1.367(3)
C43 C44 1.208(3)
C44 C45 1.355(3)
C45 C46 1.208(3)
C46 C47 1.371(3)
C47 C48 1.207(3)
C48 C49 1.425(3)
C49 C50 1.401(3)
C49 C54 1.405(2)
C50 C51 1.367(3)
C50 H24 0.9500
C51 O5 1.368(2)
C51 C52 1.426(3)
C52 O6 1.338(2)
C52 C53 1.380(3)
C53 C54 1.402(3)
C53 H25 0.9500
C54 C63 1.434(3)
O5 C55 1.455(2)
C55 C56 1.488(3)
C55 H26 0.9900
C55 H27 0.9900
C56 C57 1.524(3)
C56 H28 0.9900
C56 H29 0.9900
C57 C58 1.526(3)
C57 H30 0.9900
C57 H31 0.9900
C58 H32 0.9800
C58 H33 0.9800
C58 H34 0.9800
O6 C59 1.410(3)
C59 C60 1.405(4)
C59 H35 0.9900
C59 H36 0.9900
C60 C61 1.562(3)
C60 H37 0.9900
C60 H38 0.9900
C61 C62 1.472(4)
C61 H39 0.9900
C61 H40 0.9900
C62 H41 0.9800
C62 H42 0.9800
C62 H43 0.9800
C63 C64 1.200(3)
C64 C65 1.359(3)
C65 C66 1.222(3)
C66 C67 1.351(3)
C67 C68 1.219(3)
C68 C69 1.374(3)
C69 C70 1.200(3)
C71 C76 1.388(3)
C71 C72 1.399(3)
C71 C137 1.423(3)
C72 C73 1.379(3)
C72 H98 0.9500
C73 O7 1.354(2)
C73 C74 1.427(2)
C74 O8 1.359(2)
C74 C75 1.374(3)
C75 C76 1.410(3)
C75 H99 0.9500
C76 C85 1.432(3)
O7 C77 1.436(2)
C77 C78 1.507(3)
C77 H100 0.9900
C77 H101 0.9900
C78 C79 1.519(3)
C78 H102 0.9900
C78 H103 0.9900
C79 C80 1.491(3)
C79 H104 0.9900
C79 H105 0.9900
C80 H106 0.9800
C80 H107 0.9800
C80 H108 0.9800
O8 C81 1.452(2)
C81 C82 1.511(3)
C81 H109 0.9900
C81 H110 0.9900
C82 C83 1.508(3)
C82 H111 0.9900
C82 H112 0.9900
C83 C84 1.532(3)
C83 H113 0.9900
C83 H114 0.9900
C84 H115 0.9800
C84 H116 0.9800
C84 H117 0.9800
C85 C86 1.198(3)
C86 C87 1.364(3)
C87 C88 1.217(3)
C88 C89 1.365(3)
C89 C90 1.207(3)
C90 C91 1.359(3)
C91 C92 1.210(3)
C92 C93 1.432(3)
C93 C94 1.399(2)
C93 C98 1.402(3)
C94 C95 1.373(3)
C94 H118 0.9500
C95 O9 1.3498(19)
C95 C96 1.421(3)
C96 O10 1.350(2)
C96 C97 1.385(2)
C97 C98 1.406(3)
C97 H119 0.9500
C98 C107 1.430(2)
O9 C99 1.443(2)
C99 C100 1.501(3)
C99 H120 0.9900
C99 H121 0.9900
C100 C101 1.507(3)
C100 H122 0.9900
C100 H123 0.9900
C101 C102 1.532(3)
C101 H124 0.9900
C101 H125 0.9900
C102 H126 0.9800
C102 H127 0.9800
C102 H128 0.9800
O10 C103 1.435(2)
C103 C104 1.513(3)
C103 H129 0.9900
C103 H130 0.9900
C104 C105 1.539(3)
C104 H131 0.9900
C104 H132 0.9900
C105 C106 1.513(3)
C105 H133 0.9900
C105 H134 0.9900
C106 H135 0.9800
C106 H136 0.9800
C106 H137 0.9800
C107 C108 1.208(3)
C108 C109 1.367(3)
C109 C110 1.207(3)
C110 C111 1.350(3)
C111 C112 1.223(3)
C112 C113 1.359(3)
C113 C114 1.212(3)
C114 C115 1.414(3)
C115 C120 1.407(3)
C115 C116 1.408(3)
C116 C117 1.381(2)
C116 H138 0.9500
C117 O11 1.354(2)
C117 C118 1.423(3)
C118 O12 1.359(2)
C118 C119 1.373(3)
C119 C120 1.397(2)
C119 H139 0.9500
C120 C130 1.428(3)
O11 C121 1.446(2)
C121 C122 1.491(3)
C121 H75 0.9900
C121 H76 0.9900
C122 C123 1.534(4)
C122 H77 0.9900
C122 H78 0.9900
C123 C124 1.261(6)
C123 C125 1.546(5)
C123 H79 0.9900
C123 H80 0.9900
C123 H81 0.9900
C123 H82 0.9900
C124 H83 0.9800
C124 H84 0.9800
C124 H85 0.9800
C125 H86 0.9800
C125 H87 0.9800
C125 H88 0.9800
O12 C126 1.448(2)
C126 C127 1.512(3)
C126 H89 0.9900
C126 H90 0.9900
C127 C128 1.520(3)
C127 H91 0.9900
C127 H92 0.9900
C128 C129 1.540(3)
C128 H93 0.9900
C128 H94 0.9900
C129 H95 0.9800
C129 H96 0.9800
C129 H97 0.9800
C130 C131 1.215(3)
C131 C132 1.351(3)
C132 C133 1.224(3)
C133 C134 1.345(3)
C134 C135 1.213(3)
C135 C136 1.378(3)
C136 C137 1.206(3)
C138 C139 1.505(3)
C138 H160 0.9800
C138 H161 0.9800
C138 H162 0.9800
C139 C140 1.379(3)
C139 C144 1.394(3)
C140 C141 1.390(3)
C140 H163 0.9500
C141 C142 1.386(3)
C141 H164 0.9500
C142 C143 1.393(3)
C142 C145 1.504(3)
C143 C144 1.368(3)
C143 H165 0.9500
C144 H166 0.9500
C145 H167 0.9800
C145 H168 0.9800
C145 H169 0.9800
C146 C147 1.504(3)
C146 H140 0.9800
C146 H141 0.9800
C146 H142 0.9800
C147 C152 1.381(3)
C147 C148 1.388(3)
C148 C149 1.376(2)
C148 H143 0.9500
C149 C150 1.393(3)
C149 H144 0.9500
C150 C151 1.381(3)
C150 C153 1.500(3)
C151 C152 1.380(3)
C151 H145 0.9500
C152 H146 0.9500
C153 H147 0.9800
C153 H148 0.9800
C153 H149 0.9800
C154 C155 1.510(3)
C154 H150 0.9800
C154 H151 0.9800
C154 H152 0.9800
C155 C156 1.385(3)
C155 C160 1.388(3)
C156 C157 1.378(3)
C156 H153 0.9500
C157 C158 1.386(3)
C157 H154 0.9500
C158 C159 1.378(3)
C158 C161 1.522(3)
C159 C160 1.385(3)
C159 H155 0.9500
C160 H156 0.9500
C161 H157 0.9800
C161 H158 0.9800
C161 H159 0.9800
C162 C163 1.517(4)
C162 H170 0.9800
C162 H171 0.9800
C162 H172 0.9800
C163 C164 1.376(4)
C163 C168 1.409(4)
C164 C165 1.382(3)
C164 H173 0.9500
C165 C166 1.378(4)
C165 H174 0.9500
C166 C167 1.387(3)
C166 C169 1.500(4)
C167 C168 1.386(4)
C167 H175 0.9500
C168 H176 0.9500
C169 H177 0.9800
C169 H178 0.9800
C169 H179 0.9800
C170 C171 1.505(4)
C170 H180 0.9800
C170 H181 0.9800
C170 H182 0.9800
C171 C172 1.348(3)
C171 C176 1.470(4)
C172 C173 1.372(4)
C172 H183 0.9500
C173 C174 1.360(3)
C173 H184 0.9500
C174 C175 1.211(5)
C174 C177 1.510(6)
C175 C176 1.345(4)
C175 H185 0.9500
C176 H186 0.9500
C177 H187 0.9800
C177 H188 0.9800
C177 H189 0.9800

loop_
_geom_torsion_atom_site_label_1
_geom_torsion_atom_site_label_2
_geom_torsion_atom_site_label_3
_geom_torsion_atom_site_label_4
_geom_torsion
C6 C1 C2 C3 -1.3(3)
C70 C1 C2 C3 178.08(19)
C6 C1 C2 C16 179.10(19)
C70 C1 C2 C16 -1.5(3)
C1 C2 C3 C4 0.5(3)
C16 C2 C3 C4 -179.88(19)
C2 C3 C4 O1 179.86(18)
C2 C3 C4 C5 0.5(3)
C3 C4 C5 O2 -179.47(18)
O1 C4 C5 O2 1.1(3)
C3 C4 C5 C6 -0.8(3)
O1 C4 C5 C6 179.81(18)
O2 C5 C6 C1 178.53(19)
C4 C5 C6 C1 0.0(3)
C2 C1 C6 C5 1.0(3)
C70 C1 C6 C5 -178.32(19)
C3 C4 O1 C7 -0.6(3)
C5 C4 O1 C7 178.76(17)
C4 O1 C7 C8 -178.79(16)
O1 C7 C8 C9 174.10(17)
C7 C8 C9 C10 62.6(3)
C7 C8 C9 C11 171.8(3)
C6 C5 O2 C12 11.5(3)
C4 C5 O2 C12 -169.92(18)
C5 O2 C12 C13 -178.67(17)
O2 C12 C13 C14 -175.53(18)
C12 C13 C14 C15 -175.6(2)
C3 C2 C16 C17 -165(100)
C1 C2 C16 C17 14(14)
C2 C16 C17 C18 165(100)
C16 C17 C18 C19 30(91)
C17 C18 C19 C20 -14(39)
C18 C19 C20 C21 46(50)
C19 C20 C21 C22 73(37)
C20 C21 C22 C23 -12(18)
C21 C22 C23 C24 -145(9)
C22 C23 C24 C25 19(10)
C22 C23 C24 C29 -161(10)
C29 C24 C25 C26 -0.1(3)
C23 C24 C25 C26 179.62(19)
C24 C25 C26 O3 -179.41(18)
C24 C25 C26 C27 -0.4(3)
O3 C26 C27 O4 0.7(3)
C25 C26 C27 O4 -178.37(19)
O3 C26 C27 C28 179.61(19)
C25 C26 C27 C28 0.5(3)
O4 C27 C28 C29 178.7(2)
C26 C27 C28 C29 -0.1(3)
C25 C24 C29 C28 0.6(3)
C23 C24 C29 C28 -179.16(19)
C25 C24 C29 C41 179.65(18)
C23 C24 C29 C41 -0.1(3)
C27 C28 C29 C24 -0.5(3)
C27 C28 C29 C41 -179.5(2)
C25 C26 O3 C30 6.2(3)
C27 C26 O3 C30 -172.86(18)
C26 O3 C30 C31 179.59(17)
O3 C30 C31 C32 -172.56(18)
C30 C31 C32 C33 -175.0(2)
C28 C27 O4 C34 -8.6(4)
C26 C27 O4 C34 170.2(2)
C27 O4 C34 C38 85.9(5)
C27 O4 C34 C35 167.0(3)
C38 C34 C35 C36 -164.5(7)
O4 C34 C35 C36 76.3(6)
C34 C35 C36 C37 171.0(5)
O4 C34 C38 C39 -175.9(5)
C35 C34 C38 C39 86.0(7)
C34 C38 C39 C40 84.0(8)
C24 C29 C41 C42 -5(4)
C28 C29 C41 C42 174(91)
C29 C41 C42 C43 69(6)
C41 C42 C43 C44 52(13)
C42 C43 C44 C45 57(16)
C43 C44 C45 C46 13(9)
C44 C45 C46 C47 15(9)
C45 C46 C47 C48 -32(19)
C46 C47 C48 C49 -164(11)
C47 C48 C49 C50 175(100)
C47 C48 C49 C54 -5(8)
C54 C49 C50 C51 -0.5(3)
C48 C49 C50 C51 179.69(19)
C49 C50 C51 O5 178.28(18)
C49 C50 C51 C52 -2.4(3)
C50 C51 C52 O6 -176.06(18)
O5 C51 C52 O6 3.3(3)
C50 C51 C52 C53 3.8(3)
O5 C51 C52 C53 -176.83(18)
O6 C52 C53 C54 177.50(19)
C51 C52 C53 C54 -2.3(3)
C52 C53 C54 C49 -0.5(3)
C52 C53 C54 C63 179.20(19)
C50 C49 C54 C53 1.9(3)
C48 C49 C54 C53 -178.25(19)
C50 C49 C54 C63 -177.75(18)
C48 C49 C54 C63 2.1(3)
C50 C51 O5 C55 -8.0(3)
C52 C51 O5 C55 172.60(18)
C51 O5 C55 C56 -177.11(18)
O5 C55 C56 C57 66.8(2)
C55 C56 C57 C58 -179.11(17)
C53 C52 O6 C59 -17.5(3)
C51 C52 O6 C59 162.4(2)
C52 O6 C59 C60 101.4(3)
O6 C59 C60 C61 174.2(2)
C59 C60 C61 C62 -178.0(3)
C53 C54 C63 C64 -163(7)
C49 C54 C63 C64 17(7)
C54 C63 C64 C65 -113(10)
C63 C64 C65 C66 73(14)
C64 C65 C66 C67 -89(11)
C65 C66 C67 C68 39(13)
C66 C67 C68 C69 -43(13)
C67 C68 C69 C70 -64(24)
C68 C69 C70 C1 -120(17)
C6 C1 C70 C69 123(10)
C2 C1 C70 C69 -57(11)
C76 C71 C72 C73 -1.0(3)
C137 C71 C72 C73 179.07(19)
C71 C72 C73 O7 -178.87(18)
C71 C72 C73 C74 1.0(3)
O7 C73 C74 O8 -0.2(3)
C72 C73 C74 O8 179.98(17)
O7 C73 C74 C75 179.86(17)
C72 C73 C74 C75 0.0(3)
O8 C74 C75 C76 179.11(18)
C73 C74 C75 C76 -0.9(3)
C72 C71 C76 C75 0.1(3)
C137 C71 C76 C75 -179.98(19)
C72 C71 C76 C85 -178.93(19)
C137 C71 C76 C85 1.0(3)
C74 C75 C76 C71 0.8(3)
C74 C75 C76 C85 179.91(19)
C72 C73 O7 C77 9.8(3)
C74 C73 O7 C77 -170.08(16)
C73 O7 C77 C78 173.89(15)
O7 C77 C78 C79 -155.31(16)
C77 C78 C79 C80 -62.6(3)
C75 C74 O8 C81 -1.1(3)
C73 C74 O8 C81 178.96(17)
C74 O8 C81 C82 -178.05(16)
O8 C81 C82 C83 65.0(2)
C81 C82 C83 C84 -176.66(15)
C71 C76 C85 C86 11(15)
C75 C76 C85 C86 -168(100)
C76 C85 C86 C87 34(56)
C85 C86 C87 C88 37(52)
C86 C87 C88 C89 -89(17)
C87 C88 C89 C90 -7(13)
C88 C89 C90 C91 49(19)
C89 C90 C91 C92 -165(87)
C90 C91 C92 C93 -75(18)
C91 C92 C93 C94 23(16)
C91 C92 C93 C98 -157(83)
C98 C93 C94 C95 -0.7(3)
C92 C93 C94 C95 179.11(18)
C93 C94 C95 O9 179.91(17)
C93 C94 C95 C96 -1.6(3)
O9 C95 C96 O10 0.5(2)
C94 C95 C96 O10 -178.14(16)
O9 C95 C96 C97 -179.13(16)
C94 C95 C96 C97 2.2(3)
O10 C96 C97 C98 179.90(17)
C95 C96 C97 C98 -0.5(3)
C94 C93 C98 C97 2.4(3)
C92 C93 C98 C97 -177.38(18)
C94 C93 C98 C107 -176.42(18)
C92 C93 C98 C107 3.8(3)
C96 C97 C98 C93 -1.8(3)
C96 C97 C98 C107 177.05(19)
C94 C95 O9 C99 -10.7(3)
C96 C95 O9 C99 170.79(16)
C95 O9 C99 C100 -175.73(15)
O9 C99 C100 C101 61.0(2)
C99 C100 C101 C102 177.3(2)
C97 C96 O10 C103 0.5(3)
C95 C96 O10 C103 -179.12(16)
C96 O10 C103 C104 175.46(15)
O10 C103 C104 C105 -179.33(15)
C103 C104 C105 C106 173.87(17)
C93 C98 C107 C108 117(12)
C97 C98 C107 C108 -62(12)
C98 C107 C108 C109 -46(19)
C107 C108 C109 C110 -25(20)
C108 C109 C110 C111 13(28)
C109 C110 C111 C112 -117(19)
C110 C111 C112 C113 -40(14)
C111 C112 C113 C114 25(15)
C112 C113 C114 C115 -53(15)
C113 C114 C115 C120 123(7)
C113 C114 C115 C116 -57(7)
C120 C115 C116 C117 0.7(3)
C114 C115 C116 C117 -179.55(19)
C115 C116 C117 O11 178.18(19)
C115 C116 C117 C118 -0.3(3)
O11 C117 C118 O12 1.4(3)
C116 C117 C118 O12 179.94(18)
O11 C117 C118 C119 -179.26(18)
C116 C117 C118 C119 -0.7(3)
O12 C118 C119 C120 -179.45(19)
C117 C118 C119 C120 1.2(3)
C118 C119 C120 C115 -0.8(3)
C118 C119 C120 C130 -179.37(19)
C116 C115 C120 C119 -0.1(3)
C114 C115 C120 C119 -179.91(19)
C116 C115 C120 C130 178.42(19)
C114 C115 C120 C130 -1.4(3)
C116 C117 O11 C121 0.6(3)
C118 C117 O11 C121 179.06(18)
C117 O11 C121 C122 -174.90(19)
O11 C121 C122 C123 173.4(2)
C121 C122 C123 C124 63.1(5)
C121 C122 C123 C125 167.7(3)
C119 C118 O12 C126 1.8(3)
C117 C118 O12 C126 -178.87(17)
C118 O12 C126 C127 -179.36(17)
O12 C126 C127 C128 178.45(17)
C126 C127 C128 C129 -178.94(18)
C119 C120 C130 C131 45(5)
C115 C120 C130 C131 -133(5)
C120 C130 C131 C132 70(8)
C130 C131 C132 C133 5(22)
C131 C132 C133 C134 99(21)
C132 C133 C134 C135 -3(13)
C133 C134 C135 C136 34(24)
C134 C135 C136 C137 36(24)
C135 C136 C137 C71 50(9)
C76 C71 C137 C136 -159(5)
C72 C71 C137 C136 20(5)
C144 C139 C140 C141 1.0(3)
C138 C139 C140 C141 -177.35(18)
C139 C140 C141 C142 -1.0(3)
C140 C141 C142 C143 -0.2(3)
C140 C141 C142 C145 -178.78(18)
C141 C142 C143 C144 1.3(3)
C145 C142 C143 C144 179.88(18)
C142 C143 C144 C139 -1.3(3)
C140 C139 C144 C143 0.1(3)
C138 C139 C144 C143 178.47(18)
C152 C147 C148 C149 0.4(3)
C146 C147 C148 C149 -177.7(2)
C147 C148 C149 C150 -1.1(3)
C148 C149 C150 C151 1.5(3)
C148 C149 C150 C153 -175.8(2)
C149 C150 C151 C152 -1.2(3)
C153 C150 C151 C152 176.1(2)
C150 C151 C152 C147 0.6(4)
C148 C147 C152 C151 -0.1(4)
C146 C147 C152 C151 178.0(2)
C160 C155 C156 C157 -1.0(3)
C154 C155 C156 C157 179.0(2)
C155 C156 C157 C158 0.6(3)
C156 C157 C158 C159 -0.3(3)
C156 C157 C158 C161 -179.9(2)
C157 C158 C159 C160 0.4(3)
C161 C158 C159 C160 180.0(2)
C158 C159 C160 C155 -0.8(3)
C156 C155 C160 C159 1.1(3)
C154 C155 C160 C159 -178.92(19)
C168 C163 C164 C165 2.3(3)
C162 C163 C164 C165 -175.8(2)
C163 C164 C165 C166 -0.9(3)
C164 C165 C166 C167 -0.9(3)
C164 C165 C166 C169 179.43(18)
C165 C166 C167 C168 1.2(3)
C169 C166 C167 C168 -179.2(2)
C166 C167 C168 C163 0.4(3)
C164 C163 C168 C167 -2.1(3)
C162 C163 C168 C167 176.1(2)
C176 C171 C172 C173 0.2(2)
C170 C171 C172 C173 -179.64(16)
C171 C172 C173 C174 -1.0(3)
C172 C173 C174 C175 1.7(4)
C172 C173 C174 C177 -179.2(3)
C173 C174 C175 C176 -1.7(5)
C177 C174 C175 C176 179.1(3)
C174 C175 C176 C171 1.0(5)
C172 C171 C176 C175 -0.2(4)
C170 C171 C176 C175 179.6(2)
